data_4118745
loop_
_publ_author_name
'Yusuke Mitsushige'
'Shigeru Yamaguchi'
'Byung Sun Lee'
'Young Mo Sung'
'Susanne Kuhri'
'Christoph A. Schierl'
'Dirk M. Guldi'
'Dongho Kim'
'Yutaka Matsuo'

_publ_section_title
;
 Synthesis of Thieno-Bridged Porphyrins: Changing the Antiaromatic
 Contribution by the Direction of the Thiophene Ring
;
_journal_name_full 'Journal of the American Chemical Society'
_journal_page_first 16540
_journal_page_last 16543
_journal_paper_doi 10.1021/ja3082999
_journal_volume 134
_journal_year 2012
_chemical_formula_sum 'C74 H88 N4 O2 S Zn'
_chemical_formula_weight 1162.91
_chemical_name_systematic
; 
 ? 
;
_space_group_IT_number 2
_symmetry_cell_setting triclinic
_symmetry_Int_Tables_number 2
_symmetry_space_group_name_Hall '-P 1'
_symmetry_space_group_name_H-M 'P -1'
_atom_sites_solution_hydrogens geom
_atom_sites_solution_primary direct
_atom_sites_solution_secondary difmap
_audit_creation_method SHELXL-97
_cell_angle_alpha 63.1320(10)
_cell_angle_beta 77.8300(10)
_cell_angle_gamma 82.5280(10)
_cell_formula_units_Z 2
_cell_length_a 9.3809(2)
_cell_length_b 18.3068(3)
_cell_length_c 20.8570(4)
_cell_measurement_temperature 123(2)
_cell_volume 3120.91(11)
_computing_structure_refinement 'SHELXL-97 (Sheldrick, 1997)'
_computing_structure_solution 'SHELXS-97 (Sheldrick, 1990)'
_diffrn_ambient_temperature 123(2)
_diffrn_measured_fraction_theta_full 0.983
_diffrn_measured_fraction_theta_max 0.983
_diffrn_radiation_monochromator graphite
_diffrn_radiation_source 'fine-focus sealed tube'
_diffrn_radiation_type CuK\a
_diffrn_radiation_wavelength 1.54187
_diffrn_reflns_av_R_equivalents 0.0761
_diffrn_reflns_av_sigmaI/netI 0.1161
_diffrn_reflns_limit_h_max 11
_diffrn_reflns_limit_h_min -11
_diffrn_reflns_limit_k_max 21
_diffrn_reflns_limit_k_min -21
_diffrn_reflns_limit_l_max 25
_diffrn_reflns_limit_l_min -25
_diffrn_reflns_number 20600
_diffrn_reflns_theta_full 68.25
_diffrn_reflns_theta_max 68.25
_diffrn_reflns_theta_min 4.35
_exptl_absorpt_coefficient_mu 1.235
_exptl_absorpt_correction_T_max 0.8865
_exptl_absorpt_correction_T_min 0.7903
_exptl_absorpt_correction_type none
_exptl_crystal_colour green
_exptl_crystal_density_diffrn 1.238
_exptl_crystal_description prism
_exptl_crystal_F_000 1244
_exptl_crystal_size_max 0.20
_exptl_crystal_size_mid 0.20
_exptl_crystal_size_min 0.10
_refine_diff_density_max 0.543
_refine_diff_density_min -0.806
_refine_diff_density_rms 0.095
_refine_ls_extinction_method SHELXL
_refine_ls_goodness_of_fit_ref 1.167
_refine_ls_hydrogen_treatment constr
_refine_ls_matrix_type full
_refine_ls_number_parameters 1369
_refine_ls_number_reflns 11235
_refine_ls_number_restraints 3461
_refine_ls_restrained_S_all 1.056
_refine_ls_R_factor_all 0.2124
_refine_ls_R_factor_gt 0.1290
_refine_ls_shift/su_max 0.072
_refine_ls_shift/su_mean 0.002
_refine_ls_structure_factor_coef Fsqd
_refine_ls_weighting_details 'calc w=1/[\s^2^(Fo^2^)+(0.2000P)^2^+0.0000P] where P=(Fo^2^+2Fc^2^)/3'
_refine_ls_weighting_scheme calc
_refine_ls_wR_factor_gt 0.3359
_refine_ls_wR_factor_ref 0.4207
_reflns_number_gt 4086
_reflns_number_total 11235
_reflns_threshold_expression >2sigma(I)
_cod_data_source_file ja3082999_si_002.cif
_cod_data_source_block shelxl
_cod_original_cell_volume 3120.91(10)
_cod_database_code 4118745

loop_
_symmetry_equiv_pos_as_xyz
'x, y, z'
'-x, -y, -z'

loop_
_atom_site_label
_atom_site_type_symbol
_atom_site_fract_x
_atom_site_fract_y
_atom_site_fract_z
_atom_site_U_iso_or_equiv
_atom_site_adp_type
_atom_site_occupancy
_atom_site_symmetry_multiplicity
_atom_site_calc_flag
_atom_site_refinement_flags
_atom_site_disorder_assembly
_atom_site_disorder_group
C1 C 0.6829(7) 0.0519(4) 0.9508(3) 0.0725(15) Uani 0.4755(8) 1 d PDU A 1
C2 C 0.8010(7) 0.0019(4) 0.9340(3) 0.0698(16) Uani 0.4755(8) 1 d PDU A 1
C3 C 0.8375(7) 0.0340(4) 0.8613(3) 0.0673(16) Uani 0.4755(8) 1 d PDU A 1
H174 H 0.9126 0.0177 0.8314 0.081 Uiso 0.4755(8) 1 calc PR A 1
C4 C 0.7269(6) 0.1023(4) 0.8409(3) 0.0642(14) Uani 0.4755(8) 1 d PDU A 1
C5 C 0.7115(6) 0.1514(4) 0.7634(3) 0.0650(14) Uani 0.4755(8) 1 d PDU A 1
C6 C 0.5754(6) 0.2205(3) 0.7469(3) 0.0603(14) Uani 0.4755(8) 1 d PDU A 1
C7 C 0.5646(7) 0.2638(4) 0.6757(3) 0.0648(16) Uani 0.4755(8) 1 d PDU A 1
H175 H 0.6263 0.2603 0.6346 0.078 Uiso 0.4755(8) 1 calc PR A 1
C9 C 0.4055(7) 0.2994(3) 0.7485(3) 0.0630(14) Uani 0.4755(8) 1 d PDU A 1
C10 C 0.2935(7) 0.3449(4) 0.7824(3) 0.0651(14) Uani 0.4755(8) 1 d PDU A 1
C11 C 0.2578(7) 0.3239(4) 0.8521(3) 0.0684(15) Uani 0.4755(8) 1 d PDU A 1
C13 C 0.1180(7) 0.3385(4) 0.9552(4) 0.0702(17) Uani 0.4755(8) 1 d PDU A 1
H178 H 0.0520 0.3595 0.9848 0.084 Uiso 0.4755(8) 1 calc PR A 1
C14 C 0.2329(7) 0.2672(4) 0.9821(3) 0.0675(14) Uani 0.4755(8) 1 d PDU A 1
C15 C 0.2465(6) 0.2165(3) 1.0432(2) 0.0697(14) Uani 0.4755(8) 1 d PDU A 1
C16 C 0.3507(6) 0.1604(4) 1.0639(3) 0.0678(14) Uani 0.4755(8) 1 d PDU A 1
C17 C 0.3736(7) 0.1047(4) 1.1375(3) 0.0717(17) Uani 0.4755(8) 1 d PDU A 1
H179 H 0.3226 0.1084 1.1805 0.086 Uiso 0.4755(8) 1 calc PR A 1
C18 C 0.4859(7) 0.0425(4) 1.1358(3) 0.0710(17) Uani 0.4755(8) 1 d PDU A 1
H180 H 0.5167 -0.0032 1.1764 0.085 Uiso 0.4755(8) 1 calc PR A 1
C19 C 0.5401(7) 0.0643(4) 1.0608(3) 0.0698(14) Uani 0.4755(8) 1 d PDU A 1
C20 C 0.6540(7) 0.0299(4) 1.0294(3) 0.0689(14) Uani 0.4755(8) 1 d PDU A 1
C21 C 0.7989(4) 0.14085(18) 0.70065(16) 0.0638(13) Uani 0.4755(8) 1 d PGDU A 1
C22 C 0.9382(4) 0.1700(2) 0.6683(2) 0.0680(15) Uani 0.4755(8) 1 d PGDU A 1
H191 H 0.9800 0.2016 0.6848 0.082 Uiso 0.4755(8) 1 calc PR A 1
C23 C 1.0165(4) 0.1529(3) 0.6119(2) 0.0722(14) Uani 0.4755(8) 1 d PGDU A 1
C24 C 0.9555(6) 0.1067(3) 0.5878(2) 0.0744(16) Uani 0.4755(8) 1 d PGDU A 1
H192 H 1.0090 0.0950 0.5492 0.089 Uiso 0.4755(8) 1 calc PR A 1
C25 C 0.8162(6) 0.0775(3) 0.6201(2) 0.0690(15) Uani 0.4755(8) 1 d PGDU A 1
C26 C 0.7379(4) 0.0946(2) 0.6765(2) 0.0672(15) Uani 0.4755(8) 1 d PGDU A 1
H193 H 0.6427 0.0747 0.6986 0.081 Uiso 0.4755(8) 1 calc PR A 1
C27 C 1.1616(6) 0.1886(3) 0.5646(3) 0.0756(17) Uani 0.4755(8) 1 d PDU A 1
C28 C 1.2769(7) 0.1181(4) 0.5794(4) 0.093(3) Uani 0.4755(8) 1 d PDU A 1
H37 H 1.2606 0.0842 0.5565 0.140 Uiso 0.4755(8) 1 calc PR A 1
H38 H 1.2695 0.0846 0.6321 0.140 Uiso 0.4755(8) 1 calc PR A 1
H39 H 1.3744 0.1405 0.5590 0.140 Uiso 0.4755(8) 1 calc PR A 1
C29 C 1.1677(8) 0.2336(5) 0.4845(3) 0.088(3) Uani 0.4755(8) 1 d PDU A 1
H40 H 1.2676 0.2506 0.4607 0.131 Uiso 0.4755(8) 1 calc PR A 1
H41 H 1.1014 0.2820 0.4733 0.131 Uiso 0.4755(8) 1 calc PR A 1
H42 H 1.1383 0.1977 0.4665 0.131 Uiso 0.4755(8) 1 calc PR A 1
C30 C 1.1974(8) 0.2509(4) 0.5888(3) 0.083(2) Uani 0.4755(8) 1 d PDU A 1
H43 H 1.2834 0.2806 0.5560 0.124 Uiso 0.4755(8) 1 calc PR A 1
H44 H 1.2175 0.2220 0.6388 0.124 Uiso 0.4755(8) 1 calc PR A 1
H45 H 1.1142 0.2897 0.5869 0.124 Uiso 0.4755(8) 1 calc PR A 1
C31 C 0.7600(6) 0.0271(3) 0.5905(3) 0.0754(16) Uani 0.4755(8) 1 d PDU A 1
C32 C 0.8435(8) -0.0584(4) 0.6043(4) 0.091(3) Uani 0.4755(8) 1 d PDU A 1
H46 H 0.9381 -0.0492 0.5716 0.137 Uiso 0.4755(8) 1 calc PR A 1
H47 H 0.7852 -0.0919 0.5947 0.137 Uiso 0.4755(8) 1 calc PR A 1
H48 H 0.8589 -0.0868 0.6551 0.137 Uiso 0.4755(8) 1 calc PR A 1
C33 C 0.7514(8) 0.0680(4) 0.5070(3) 0.074(2) Uani 0.4755(8) 1 d PDU A 1
H49 H 0.6847 0.1164 0.4957 0.111 Uiso 0.4755(8) 1 calc PR A 1
H50 H 0.7155 0.0287 0.4948 0.111 Uiso 0.4755(8) 1 calc PR A 1
H51 H 0.8488 0.0846 0.4784 0.111 Uiso 0.4755(8) 1 calc PR A 1
C34 C 0.5993(6) -0.0113(4) 0.6276(3) 0.070(2) Uani 0.4755(8) 1 d PDU A 1
H52 H 0.5981 -0.0479 0.6794 0.106 Uiso 0.4755(8) 1 calc PR A 1
H53 H 0.5777 -0.0423 0.6031 0.106 Uiso 0.4755(8) 1 calc PR A 1
H54 H 0.5255 0.0332 0.6225 0.106 Uiso 0.4755(8) 1 calc PR A 1
C35 C 0.2158(3) 0.40995(18) 0.72114(15) 0.0656(14) Uani 0.4755(8) 1 d PGDU A 1
C36 C 0.2822(4) 0.4842(2) 0.67676(18) 0.0693(15) Uani 0.4755(8) 1 d PGDU A 1
H188 H 0.3775 0.4914 0.6811 0.083 Uiso 0.4755(8) 1 calc PR A 1
C37 C 0.2091(5) 0.54781(19) 0.6260(2) 0.0705(14) Uani 0.4755(8) 1 d PGDU A 1
C38 C 0.0695(5) 0.5372(3) 0.6196(2) 0.0702(16) Uani 0.4755(8) 1 d PGDU A 1
H189 H 0.0195 0.5807 0.5849 0.084 Uiso 0.4755(8) 1 calc PR A 1
C39 C 0.0031(4) 0.4630(3) 0.6640(2) 0.0712(14) Uani 0.4755(8) 1 d PGDU A 1
C40 C 0.0762(4) 0.3993(2) 0.7147(2) 0.0681(15) Uani 0.4755(8) 1 d PGDU A 1
H190 H 0.0308 0.3486 0.7451 0.082 Uiso 0.4755(8) 1 calc PR A 1
C41 C 0.2902(6) 0.6287(3) 0.5767(3) 0.0734(17) Uani 0.4755(8) 1 d PDU A 1
C42 C 0.4267(7) 0.6106(4) 0.5292(3) 0.074(2) Uani 0.4755(8) 1 d PDU A 1
H55 H 0.4813 0.6607 0.4996 0.111 Uiso 0.4755(8) 1 calc PR A 1
H56 H 0.3968 0.5917 0.4972 0.111 Uiso 0.4755(8) 1 calc PR A 1
H57 H 0.4889 0.5681 0.5608 0.111 Uiso 0.4755(8) 1 calc PR A 1
C43 C 0.1908(7) 0.6957(4) 0.5260(4) 0.087(3) Uani 0.4755(8) 1 d PDU A 1
H198 H 0.1595 0.6755 0.4951 0.131 Uiso 0.4755(8) 1 calc PR A 1
H199 H 0.2456 0.7455 0.4951 0.131 Uiso 0.4755(8) 1 calc PR A 1
H200 H 0.1049 0.7082 0.5559 0.131 Uiso 0.4755(8) 1 calc PR A 1
C44 C 0.3369(8) 0.6627(4) 0.6234(3) 0.078(3) Uani 0.4755(8) 1 d PDU A 1
H61 H 0.2503 0.6814 0.6484 0.117 Uiso 0.4755(8) 1 calc PR A 1
H62 H 0.4003 0.7088 0.5922 0.117 Uiso 0.4755(8) 1 calc PR A 1
H63 H 0.3902 0.6196 0.6597 0.117 Uiso 0.4755(8) 1 calc PR A 1
C45 C -0.1520(6) 0.4491(3) 0.6566(3) 0.0800(17) Uani 0.4755(8) 1 d PDU A 1
C46 C -0.1538(8) 0.4807(5) 0.5735(3) 0.092(3) Uani 0.4755(8) 1 d PDU A 1
H64 H -0.0697 0.4565 0.5520 0.138 Uiso 0.4755(8) 1 calc PR A 1
H65 H -0.1489 0.5405 0.5491 0.138 Uiso 0.4755(8) 1 calc PR A 1
H66 H -0.2441 0.4649 0.5673 0.138 Uiso 0.4755(8) 1 calc PR A 1
C47 C -0.2561(8) 0.5086(4) 0.6789(4) 0.098(3) Uani 0.4755(8) 1 d PDU A 1
H67 H -0.3550 0.5047 0.6725 0.147 Uiso 0.4755(8) 1 calc PR A 1
H68 H -0.2239 0.5647 0.6482 0.147 Uiso 0.4755(8) 1 calc PR A 1
H69 H -0.2561 0.4945 0.7302 0.147 Uiso 0.4755(8) 1 calc PR A 1
C48 C -0.2070(7) 0.3673(3) 0.7054(4) 0.075(2) Uani 0.4755(8) 1 d PDU A 1
H70 H -0.1502 0.3270 0.6904 0.113 Uiso 0.4755(8) 1 calc PR A 1
H71 H -0.3099 0.3667 0.7027 0.113 Uiso 0.4755(8) 1 calc PR A 1
H72 H -0.1977 0.3534 0.7556 0.113 Uiso 0.4755(8) 1 calc PR A 1
C49 C 0.1502(4) 0.2255(2) 1.10730(18) 0.0700(14) Uani 0.4755(8) 1 d PGDU A 1
C50 C 0.1939(5) 0.2751(2) 1.1335(2) 0.0742(16) Uani 0.4755(8) 1 d PGDU A 1
H201 H 0.2823 0.3033 1.1110 0.089 Uiso 0.4755(8) 1 calc PR A 1
C51 C 0.1071(3) 0.28302(19) 1.19290(17) 0.0784(15) Uani 0.4755(8) 1 d PGDU A 1
C52 C -0.0223(4) 0.2419(2) 1.2260(2) 0.0789(16) Uani 0.4755(8) 1 d PGDU A 1
H202 H -0.0812 0.2476 1.2666 0.095 Uiso 0.4755(8) 1 calc PR A 1
C53 C -0.0656(4) 0.1923(2) 1.1996(3) 0.0764(14) Uani 0.4755(8) 1 d PGDU A 1
C54 C 0.0206(5) 0.1839(3) 1.1401(3) 0.0704(15) Uani 0.4755(8) 1 d PGDU A 1
H203 H -0.0087 0.1501 1.1219 0.084 Uiso 0.4755(8) 1 calc PR A 1
C55 C 0.1714(7) 0.3338(4) 1.2257(3) 0.0937(17) Uani 0.4755(8) 1 d PDU A 1
C56 C 0.3140(7) 0.2992(5) 1.2511(4) 0.109(3) Uani 0.4755(8) 1 d PDU A 1
H73 H 0.3017 0.2430 1.2894 0.163 Uiso 0.4755(8) 1 calc PR A 1
H74 H 0.3461 0.3329 1.2705 0.163 Uiso 0.4755(8) 1 calc PR A 1
H75 H 0.3873 0.2992 1.2100 0.163 Uiso 0.4755(8) 1 calc PR A 1
C57 C 0.1895(10) 0.4217(4) 1.1674(4) 0.117(3) Uani 0.4755(8) 1 d PDU A 1
H76 H 0.2282 0.4536 1.1866 0.175 Uiso 0.4755(8) 1 calc PR A 1
H77 H 0.0945 0.4457 1.1537 0.175 Uiso 0.4755(8) 1 calc PR A 1
H78 H 0.2573 0.4224 1.1245 0.175 Uiso 0.4755(8) 1 calc PR A 1
C58 C 0.0569(9) 0.3397(5) 1.2888(4) 0.129(3) Uani 0.4755(8) 1 d PDU A 1
H79 H 0.0398 0.2848 1.3288 0.193 Uiso 0.4755(8) 1 calc PR A 1
H80 H -0.0348 0.3643 1.2711 0.193 Uiso 0.4755(8) 1 calc PR A 1
H81 H 0.0932 0.3740 1.3065 0.193 Uiso 0.4755(8) 1 calc PR A 1
C59 C -0.2126(6) 0.1478(2) 1.2372(2) 0.0914(19) Uani 0.4755(8) 1 d PDU A 1
C60 C -0.1815(9) 0.0628(2) 1.2389(3) 0.153(4) Uani 0.4755(8) 1 d PDU A 1
H171 H -0.1301 0.0277 1.2795 0.229 Uiso 0.4755(8) 1 calc PR A 1
H172 H -0.1206 0.0678 1.1929 0.229 Uiso 0.4755(8) 1 calc PR A 1
H173 H -0.2737 0.0385 1.2456 0.229 Uiso 0.4755(8) 1 calc PR A 1
C61 C -0.3073(6) 0.2067(3) 1.1823(2) 0.128(3) Uani 0.4755(8) 1 d PDU A 1
H85 H -0.2630 0.2124 1.1334 0.193 Uiso 0.4755(8) 1 calc PR A 1
H86 H -0.3147 0.2604 1.1827 0.193 Uiso 0.4755(8) 1 calc PR A 1
H87 H -0.4049 0.1851 1.1955 0.193 Uiso 0.4755(8) 1 calc PR A 1
C62 C -0.2433(9) 0.1485(3) 1.3123(2) 0.137(3) Uani 0.4755(8) 1 d PDU A 1
H226 H -0.1758 0.1093 1.3429 0.206 Uiso 0.4755(8) 1 calc PR A 1
H227 H -0.3439 0.1330 1.3357 0.206 Uiso 0.4755(8) 1 calc PR A 1
H228 H -0.2297 0.2035 1.3063 0.206 Uiso 0.4755(8) 1 calc PR A 1
C63 C 0.9059(7) -0.1498(4) 1.1238(3) 0.0701(18) Uani 0.4755(8) 1 d PDU A 1
H17 H 0.9422 -0.1927 1.1644 0.084 Uiso 0.4755(8) 1 calc PR A 1
C64 C 0.7927(7) -0.0956(4) 1.1300(3) 0.0696(16) Uani 0.4755(8) 1 d PDU A 1
H18 H 0.7452 -0.0949 1.1748 0.083 Uiso 0.4755(8) 1 calc PR A 1
C65 C 0.7571(6) -0.0408(3) 1.0602(3) 0.0663(14) Uani 0.4755(8) 1 d PDU A 1
C66 C 0.8456(6) -0.0528(4) 1.0033(3) 0.0655(17) Uani 0.4755(8) 1 d PDU A 1
N1 N 0.6307(5) 0.1138(3) 0.8939(2) 0.0669(14) Uani 0.4755(8) 1 d PDU A 1
N2 N 0.4884(5) 0.2334(3) 0.7887(2) 0.0562(13) Uani 0.4755(8) 1 d PDU A 1
N3 N 0.3148(5) 0.2581(3) 0.9089(2) 0.0635(14) Uani 0.4755(8) 1 d PDU A 1
N4 N 0.4693(6) 0.1372(3) 1.0170(2) 0.0660(14) Uani 0.4755(8) 1 d PDU A 1
Zn1 Zn 0.49090(10) 0.19437(6) 0.90063(6) 0.0808(5) Uani 0.4755(8) 1 d PDU A 1
S1 S 0.9741(2) -0.13141(11) 1.03479(10) 0.0729(7) Uani 0.4755(8) 1 d PDU A 1
O1 O 0.6240(5) 0.2888(2) 0.8948(3) 0.0973(15) Uani 0.4755(8) 1 d PDU A 1
C67 C 0.5639(9) 0.3675(4) 0.8949(4) 0.110(2) Uani 0.4755(8) 1 d PDU A 1
H210 H 0.4567 0.3712 0.8977 0.132 Uiso 0.4755(8) 1 calc PR A 1
H211 H 0.6068 0.4138 0.8494 0.132 Uiso 0.4755(8) 1 calc PR A 1
C68 C 0.6015(9) 0.3713(4) 0.9605(4) 0.124(2) Uani 0.4755(8) 1 d PDU A 1
H212 H 0.6470 0.4235 0.9462 0.149 Uiso 0.4755(8) 1 calc PR A 1
H213 H 0.5133 0.3658 0.9979 0.149 Uiso 0.4755(8) 1 calc PR A 1
C69 C 0.7003(9) 0.3045(4) 0.9866(4) 0.120(2) Uani 0.4755(8) 1 d PDU A 1
H214 H 0.6565 0.2630 1.0351 0.144 Uiso 0.4755(8) 1 calc PR A 1
H215 H 0.7903 0.3229 0.9916 0.144 Uiso 0.4755(8) 1 calc PR A 1
C70 C 0.7368(8) 0.2670(4) 0.9318(4) 0.1055(15) Uani 0.4755(8) 1 d PDU A 1
H216 H 0.8289 0.2884 0.8979 0.127 Uiso 0.4755(8) 1 calc PR A 1
H217 H 0.7480 0.2066 0.9578 0.127 Uiso 0.4755(8) 1 calc PR A 1
C1B C 0.5554(6) 0.0742(4) 1.0405(3) 0.0682(14) Uani 0.5245(8) 1 d PDU A 2
C2B C 0.5281(7) 0.0428(4) 1.1200(3) 0.0731(16) Uani 0.5245(8) 1 d PDU A 2
C3B C 0.4171(7) 0.0880(4) 1.1355(3) 0.0678(15) Uani 0.5245(8) 1 d PDU A 2
H181 H 0.3693 0.0843 1.1817 0.081 Uiso 0.5245(8) 1 calc PR A 2
C4B C 0.3867(7) 0.1462(4) 1.0614(3) 0.0674(14) Uani 0.5245(8) 1 d PDU A 2
C5B C 0.2668(7) 0.2093(4) 1.0504(3) 0.0715(14) Uani 0.5245(8) 1 d PDU A 2
C6B C 0.2362(7) 0.2666(4) 0.9668(3) 0.0664(13) Uani 0.5245(8) 1 d PDU A 2
C7B C 0.1251(7) 0.3245(4) 0.9577(4) 0.0711(16) Uani 0.5245(8) 1 d PDU A 2
H182 H 0.0600 0.3346 0.9947 0.085 Uiso 0.5245(8) 1 calc PR A 2
C9B C 0.2353(7) 0.3221(4) 0.8573(3) 0.0666(14) Uani 0.5245(8) 1 d PDU A 2
C10B C 0.2913(6) 0.3366(4) 0.7797(3) 0.0661(13) Uani 0.5245(8) 1 d PDU A 2
C11B C 0.4015(7) 0.2960(4) 0.7590(3) 0.0637(14) Uani 0.5245(8) 1 d PDU A 2
C13B C 0.5405(7) 0.2610(4) 0.6691(3) 0.0615(15) Uani 0.5245(8) 1 d PDU A 2
H185 H 0.5729 0.2551 0.6253 0.074 Uiso 0.5245(8) 1 calc PR A 2
C14B C 0.5988(6) 0.2086(3) 0.7411(3) 0.0621(13) Uani 0.5245(8) 1 d PDU A 2
C15B C 0.6899(6) 0.1528(3) 0.7581(2) 0.0653(14) Uani 0.5245(8) 1 d PDU A 2
C16B C 0.7297(7) 0.1061(4) 0.8221(3) 0.0641(14) Uani 0.5245(8) 1 d PDU A 2
C17B C 0.8419(7) 0.0414(4) 0.8399(3) 0.0691(16) Uani 0.5245(8) 1 d PDU A 2
H186 H 0.9056 0.0264 0.8055 0.083 Uiso 0.5245(8) 1 calc PR A 2
C18B C 0.8434(7) 0.0022(4) 0.9186(3) 0.0720(16) Uani 0.5245(8) 1 d PDU A 2
H187 H 0.9083 -0.0405 0.9441 0.086 Uiso 0.5245(8) 1 calc PR A 2
C19B C 0.7284(7) 0.0412(4) 0.9480(3) 0.0685(14) Uani 0.5245(8) 1 d PDU A 2
C20B C 0.6685(7) 0.0222(4) 1.0199(3) 0.0701(14) Uani 0.5245(8) 1 d PDU A 2
C21B C 0.1765(3) 0.22547(14) 1.11031(15) 0.0707(14) Uani 0.5245(8) 1 d PDU A 2
C22B C 0.2246(3) 0.27340(15) 1.13667(16) 0.0735(15) Uani 0.5245(8) 1 d PDU A 2
H26 H 0.3175 0.2969 1.1162 0.088 Uiso 0.5245(8) 1 calc PR A 2
C23B C 0.1362(4) 0.2870(2) 1.1933(2) 0.0793(14) Uani 0.5245(8) 1 d PDU A 2
C24B C 0.0028(5) 0.2516(3) 1.2209(3) 0.0795(16) Uani 0.5245(8) 1 d PDU A 2
H204 H -0.0573 0.2609 1.2594 0.095 Uiso 0.5245(8) 1 calc PR A 2
C25B C -0.0503(5) 0.2034(3) 1.1967(3) 0.0736(14) Uani 0.5245(8) 1 d PDU A 2
C26B C 0.0414(5) 0.1913(3) 1.1400(2) 0.0724(15) Uani 0.5245(8) 1 d PDU A 2
H28 H 0.0100 0.1586 1.1214 0.087 Uiso 0.5245(8) 1 calc PR A 2
C27B C 0.1708(7) 0.3450(4) 1.2226(3) 0.0972(19) Uani 0.5245(8) 1 d PDU A 2
C28B C 0.3225(7) 0.3757(4) 1.1831(4) 0.087(2) Uani 0.5245(8) 1 d PDU A 2
H91 H 0.3198 0.4104 1.1312 0.131 Uiso 0.5245(8) 1 calc PR A 2
H92 H 0.3908 0.3288 1.1883 0.131 Uiso 0.5245(8) 1 calc PR A 2
H93 H 0.3547 0.4075 1.2043 0.131 Uiso 0.5245(8) 1 calc PR A 2
C29B C 0.0617(7) 0.4135(4) 1.2146(4) 0.094(2) Uani 0.5245(8) 1 d PDU A 2
H94 H 0.0872 0.4455 1.2372 0.141 Uiso 0.5245(8) 1 calc PR A 2
H95 H -0.0352 0.3914 1.2385 0.141 Uiso 0.5245(8) 1 calc PR A 2
H96 H 0.0607 0.4488 1.1626 0.141 Uiso 0.5245(8) 1 calc PR A 2
C30B C 0.1668(8) 0.2915(4) 1.3052(3) 0.096(2) Uani 0.5245(8) 1 d PDU A 2
H97 H 0.1976 0.3235 1.3266 0.144 Uiso 0.5245(8) 1 calc PR A 2
H98 H 0.2330 0.2434 1.3127 0.144 Uiso 0.5245(8) 1 calc PR A 2
H99 H 0.0673 0.2737 1.3287 0.144 Uiso 0.5245(8) 1 calc PR A 2
C31B C -0.1957(6) 0.1621(4) 1.2306(3) 0.0820(17) Uani 0.5245(8) 1 d PDU A 2
C32B C -0.2347(7) 0.1046(4) 1.1996(3) 0.086(2) Uani 0.5245(8) 1 d PDU A 2
H100 H -0.2728 0.1379 1.1542 0.130 Uiso 0.5245(8) 1 calc PR A 2
H101 H -0.3088 0.0667 1.2355 0.130 Uiso 0.5245(8) 1 calc PR A 2
H102 H -0.1469 0.0733 1.1899 0.130 Uiso 0.5245(8) 1 calc PR A 2
C33B C -0.3338(7) 0.2182(4) 1.2294(4) 0.082(2) Uani 0.5245(8) 1 d PDU A 2
H103 H -0.3276 0.2489 1.2568 0.123 Uiso 0.5245(8) 1 calc PR A 2
H104 H -0.4201 0.1847 1.2518 0.123 Uiso 0.5245(8) 1 calc PR A 2
H105 H -0.3415 0.2565 1.1788 0.123 Uiso 0.5245(8) 1 calc PR A 2
C34B C -0.1969(8) 0.0931(4) 1.3153(3) 0.087(2) Uani 0.5245(8) 1 d PDU A 2
H164 H -0.2947 0.0713 1.3366 0.131 Uiso 0.5245(8) 1 calc PR A 2
H165 H -0.1706 0.1183 1.3436 0.131 Uiso 0.5245(8) 1 calc PR A 2
H166 H -0.1262 0.0483 1.3162 0.131 Uiso 0.5245(8) 1 calc PR A 2
C35B C 0.2062(6) 0.4124(3) 0.7303(3) 0.0670(13) Uani 0.5245(8) 1 d PDU A 2
C36B C 0.2815(7) 0.4811(3) 0.6836(3) 0.0694(15) Uani 0.5245(8) 1 d PDU A 2
H29 H 0.3779 0.4845 0.6892 0.083 Uiso 0.5245(8) 1 calc PR A 2
C37B C 0.2210(6) 0.5468(3) 0.6274(3) 0.0689(14) Uani 0.5245(8) 1 d PDU A 2
C38B C 0.0846(6) 0.5345(3) 0.6206(3) 0.0701(15) Uani 0.5245(8) 1 d PDU A 2
H30 H 0.0429 0.5768 0.5815 0.084 Uiso 0.5245(8) 1 calc PR A 2
C39B C 0.0016(5) 0.4662(4) 0.6654(3) 0.0715(14) Uani 0.5245(8) 1 d PDU A 2
C40B C 0.0675(6) 0.4049(4) 0.7201(3) 0.0694(15) Uani 0.5245(8) 1 d PDU A 2
H31 H 0.0170 0.3562 0.7517 0.083 Uiso 0.5245(8) 1 calc PR A 2
C41B C 0.3125(6) 0.6216(3) 0.5739(3) 0.0721(16) Uani 0.5245(8) 1 d PDU A 2
C42B C 0.4352(7) 0.5948(4) 0.5255(3) 0.077(3) Uani 0.5245(8) 1 d PDU A 2
H109 H 0.4946 0.6417 0.4913 0.116 Uiso 0.5245(8) 1 calc PR A 2
H110 H 0.3917 0.5745 0.4980 0.116 Uiso 0.5245(8) 1 calc PR A 2
H111 H 0.4968 0.5511 0.5564 0.116 Uiso 0.5245(8) 1 calc PR A 2
C43B C 0.2202(7) 0.6928(4) 0.5229(4) 0.081(3) Uani 0.5245(8) 1 d PDU A 2
H112 H 0.1434 0.7119 0.5524 0.122 Uiso 0.5245(8) 1 calc PR A 2
H113 H 0.1757 0.6733 0.4953 0.122 Uiso 0.5245(8) 1 calc PR A 2
H114 H 0.2834 0.7381 0.4890 0.122 Uiso 0.5245(8) 1 calc PR A 2
C44B C 0.3792(7) 0.6523(4) 0.6177(3) 0.074(2) Uani 0.5245(8) 1 d PDU A 2
H115 H 0.3017 0.6624 0.6527 0.112 Uiso 0.5245(8) 1 calc PR A 2
H116 H 0.4288 0.7033 0.5845 0.112 Uiso 0.5245(8) 1 calc PR A 2
H117 H 0.4496 0.6108 0.6440 0.112 Uiso 0.5245(8) 1 calc PR A 2
C45B C -0.1515(6) 0.4575(4) 0.6542(3) 0.0781(16) Uani 0.5245(8) 1 d PDU A 2
C46B C -0.2456(9) 0.5389(4) 0.6379(5) 0.126(3) Uani 0.5245(8) 1 d PDU A 2
H118 H -0.2444 0.5569 0.6755 0.189 Uiso 0.5245(8) 1 calc PR A 2
H119 H -0.3463 0.5296 0.6381 0.189 Uiso 0.5245(8) 1 calc PR A 2
H120 H -0.2052 0.5812 0.5900 0.189 Uiso 0.5245(8) 1 calc PR A 2
C47B C -0.2405(9) 0.4040(5) 0.7273(4) 0.127(3) Uani 0.5245(8) 1 d PDU A 2
H121 H -0.3447 0.4162 0.7251 0.190 Uiso 0.5245(8) 1 calc PR A 2
H122 H -0.2166 0.4152 0.7655 0.190 Uiso 0.5245(8) 1 calc PR A 2
H123 H -0.2178 0.3462 0.7385 0.190 Uiso 0.5245(8) 1 calc PR A 2
C48B C -0.1460(9) 0.4270(4) 0.6013(4) 0.108(3) Uani 0.5245(8) 1 d PDU A 2
H124 H -0.0713 0.4553 0.5589 0.161 Uiso 0.5245(8) 1 calc PR A 2
H125 H -0.2412 0.4370 0.5859 0.161 Uiso 0.5245(8) 1 calc PR A 2
H126 H -0.1218 0.3680 0.6230 0.161 Uiso 0.5245(8) 1 calc PR A 2
C49B C 0.7831(3) 0.13160(17) 0.70003(15) 0.0623(13) Uani 0.5245(8) 1 d PGDU A 2
C50B C 0.9205(4) 0.1637(2) 0.6682(2) 0.0667(15) Uani 0.5245(8) 1 d PGDU A 2
H205 H 0.9579 0.1966 0.6849 0.080 Uiso 0.5245(8) 1 calc PR A 2
C51B C 1.0033(4) 0.1478(3) 0.6120(2) 0.0742(14) Uani 0.5245(8) 1 d PGDU A 2
C52B C 0.9487(5) 0.0997(3) 0.5875(2) 0.0752(16) Uani 0.5245(8) 1 d PGDU A 2
H206 H 1.0058 0.0892 0.5489 0.090 Uiso 0.5245(8) 1 calc PR A 2
C53B C 0.8101(4) 0.06628(19) 0.61909(19) 0.0706(14) Uani 0.5245(8) 1 d PGDU A 2
C54B C 0.7306(7) 0.0842(3) 0.6749(2) 0.0675(15) Uani 0.5245(8) 1 d PGDU A 2
H207 H 0.6362 0.0629 0.6965 0.081 Uiso 0.5245(8) 1 calc PR A 2
C55B C 1.1641(6) 0.1827(4) 0.5877(3) 0.0759(16) Uani 0.5245(8) 1 d PDU A 2
C56B C 1.1586(8) 0.2760(4) 0.5553(4) 0.095(3) Uani 0.5245(8) 1 d PDU A 2
H127 H 1.1096 0.2989 0.5127 0.143 Uiso 0.5245(8) 1 calc PR A 2
H128 H 1.2581 0.2955 0.5404 0.143 Uiso 0.5245(8) 1 calc PR A 2
H129 H 1.1044 0.2935 0.5919 0.143 Uiso 0.5245(8) 1 calc PR A 2
C57B C 1.2488(7) 0.1594(4) 0.5277(3) 0.086(2) Uani 0.5245(8) 1 d PDU A 2
H130 H 1.2283 0.1030 0.5399 0.129 Uiso 0.5245(8) 1 calc PR A 2
H131 H 1.3537 0.1635 0.5239 0.129 Uiso 0.5245(8) 1 calc PR A 2
H132 H 1.2185 0.1966 0.4810 0.129 Uiso 0.5245(8) 1 calc PR A 2
C58B C 1.2564(7) 0.1479(4) 0.6489(3) 0.094(3) Uani 0.5245(8) 1 d PDU A 2
H133 H 1.2086 0.1625 0.6883 0.141 Uiso 0.5245(8) 1 calc PR A 2
H134 H 1.3535 0.1708 0.6294 0.141 Uiso 0.5245(8) 1 calc PR A 2
H135 H 1.2659 0.0881 0.6679 0.141 Uiso 0.5245(8) 1 calc PR A 2
C59B C 0.7502(4) 0.0130(2) 0.5925(2) 0.0757(17) Uani 0.5245(8) 1 d PDU A 2
C60B C 0.8742(4) -0.0505(3) 0.5914(3) 0.074(2) Uani 0.5245(8) 1 d PDU A 2
H136 H 0.8513 -0.0804 0.5662 0.111 Uiso 0.5245(8) 1 calc PR A 2
H137 H 0.8846 -0.0891 0.6416 0.111 Uiso 0.5245(8) 1 calc PR A 2
H138 H 0.9657 -0.0224 0.5657 0.111 Uiso 0.5245(8) 1 calc PR A 2
C61B C 0.7222(6) 0.0784(3) 0.5171(2) 0.087(3) Uani 0.5245(8) 1 d PDU A 2
H139 H 0.8123 0.1070 0.4890 0.131 Uiso 0.5245(8) 1 calc PR A 2
H140 H 0.6460 0.1179 0.5232 0.131 Uiso 0.5245(8) 1 calc PR A 2
H141 H 0.6905 0.0520 0.4910 0.131 Uiso 0.5245(8) 1 calc PR A 2
C62B C 0.6113(5) -0.0239(4) 0.6476(3) 0.088(2) Uani 0.5245(8) 1 d PDU A 2
H142 H 0.5697 -0.0602 0.6339 0.133 Uiso 0.5245(8) 1 calc PR A 2
H143 H 0.5398 0.0203 0.6472 0.133 Uiso 0.5245(8) 1 calc PR A 2
H144 H 0.6357 -0.0552 0.6965 0.133 Uiso 0.5245(8) 1 calc PR A 2
C63B C 0.8181(7) -0.1380(4) 1.1860(3) 0.0808(18) Uani 0.5245(8) 1 d PDU A 2
H35 H 0.8842 -0.1800 1.2112 0.097 Uiso 0.5245(8) 1 calc PR A 2
C64B C 0.8220(7) -0.1058(4) 1.1126(3) 0.0723(16) Uani 0.5245(8) 1 d PDU A 2
H36 H 0.8838 -0.1263 1.0815 0.087 Uiso 0.5245(8) 1 calc PR A 2
C65B C 0.7218(6) -0.0374(4) 1.0884(3) 0.0728(15) Uani 0.5245(8) 1 d PDU A 2
C66B C 0.6336(7) -0.0258(4) 1.1450(3) 0.077(2) Uani 0.5245(8) 1 d PDU A 2
N1B N 0.4574(6) 0.1313(3) 1.0051(2) 0.0644(13) Uani 0.5245(8) 1 d PDU A 2
N2B N 0.3024(5) 0.2651(3) 0.9137(3) 0.0651(14) Uani 0.5245(8) 1 d PDU A 2
N3B N 0.5023(5) 0.2402(3) 0.7990(2) 0.0597(13) Uani 0.5245(8) 1 d PDU A 2
N4B N 0.6662(5) 0.1084(3) 0.8923(2) 0.0681(14) Uani 0.5245(8) 1 d PDU A 2
Zn1B Zn 0.49198(12) 0.19313(6) 0.90116(5) 0.0790(4) Uani 0.5245(8) 1 d PDU A 2
S1B S 0.6814(2) -0.09457(13) 1.22759(11) 0.0983(8) Uani 0.5245(8) 1 d PDU A 2
O1B O 0.6610(5) 0.2737(3) 0.8951(2) 0.0930(14) Uani 0.5245(8) 1 d PDU A 2
C67B C 0.8157(7) 0.2379(5) 0.9016(3) 0.103(2) Uani 0.5245(8) 1 d PDU A 2
H218 H 0.8336 0.1930 0.8864 0.124 Uiso 0.5245(8) 1 calc PR A 2
H219 H 0.8871 0.2807 0.8700 0.124 Uiso 0.5245(8) 1 calc PR A 2
C68B C 0.8314(8) 0.2055(4) 0.9808(4) 0.114(2) Uani 0.5245(8) 1 d PDU A 2
H220 H 0.8084 0.1468 1.0088 0.136 Uiso 0.5245(8) 1 calc PR A 2
H221 H 0.9308 0.2128 0.9854 0.136 Uiso 0.5245(8) 1 calc PR A 2
C69B C 0.7230(9) 0.2570(5) 1.0043(4) 0.1187(19) Uani 0.5245(8) 1 d PDU A 2
H222 H 0.7713 0.2920 1.0175 0.142 Uiso 0.5245(8) 1 calc PR A 2
H223 H 0.6535 0.2227 1.0475 0.142 Uiso 0.5245(8) 1 calc PR A 2
C70B C 0.6418(8) 0.3107(4) 0.9400(4) 0.1087(15) Uani 0.5245(8) 1 d PDU A 2
H224 H 0.5366 0.3161 0.9584 0.130 Uiso 0.5245(8) 1 calc PR A 2
H225 H 0.6817 0.3661 0.9134 0.130 Uiso 0.5245(8) 1 calc PR A 2
C8 C 0.4379(4) 0.3160(2) 0.67686(18) 0.0704(11) Uani 1 1 d U . .
H208 H 0.3894 0.3526 0.6379 0.95(18) Uiso 1 1 calc R A 1
C12 C 0.1276(4) 0.3658(2) 0.88269(19) 0.0753(11) Uani 1 1 d U . .
H209 H 0.0625 0.4056 0.8543 0.053(8) Uiso 1 1 calc R A 1

loop_
_atom_site_aniso_label
_atom_site_aniso_U_11
_atom_site_aniso_U_22
_atom_site_aniso_U_33
_atom_site_aniso_U_23
_atom_site_aniso_U_13
_atom_site_aniso_U_12
C1 0.070(2) 0.069(2) 0.069(2) -0.0250(18) -0.0078(19) 0.0000(19)
C2 0.071(2) 0.062(2) 0.071(2) -0.0262(19) -0.006(2) -0.006(2)
C3 0.066(2) 0.063(2) 0.066(2) -0.0216(19) -0.011(2) -0.007(2)
C4 0.0610(19) 0.0628(18) 0.0603(18) -0.0181(17) -0.0142(17) -0.0021(18)
C5 0.0619(19) 0.0664(18) 0.0619(18) -0.0225(17) -0.0096(17) -0.0094(18)
C6 0.0614(19) 0.0589(18) 0.0590(18) -0.0236(16) -0.0084(17) -0.0088(17)
C7 0.067(2) 0.063(2) 0.062(2) -0.0252(19) -0.007(2) -0.010(2)
C9 0.068(2) 0.0636(19) 0.0603(19) -0.0332(17) -0.0022(18) -0.0033(19)
C10 0.0703(19) 0.0666(18) 0.0600(18) -0.0319(16) -0.0014(17) -0.0085(18)
C11 0.072(2) 0.0694(19) 0.0629(19) -0.0309(17) -0.0035(19) -0.0067(19)
C13 0.073(2) 0.068(2) 0.064(2) -0.030(2) -0.001(2) -0.001(2)
C14 0.0732(19) 0.0660(18) 0.0633(18) -0.0313(16) -0.0015(18) -0.0079(18)
C15 0.0721(19) 0.0707(18) 0.0650(18) -0.0270(17) -0.0102(18) -0.0116(18)
C16 0.0693(19) 0.0681(18) 0.0634(18) -0.0274(17) -0.0051(18) -0.0105(18)
C17 0.070(2) 0.071(2) 0.065(2) -0.023(2) -0.007(2) -0.007(2)
C18 0.071(2) 0.072(2) 0.062(2) -0.023(2) -0.004(2) -0.010(2)
C19 0.0702(19) 0.0752(19) 0.0647(18) -0.0300(17) -0.0114(18) -0.0082(18)
C20 0.0687(19) 0.0708(19) 0.0681(18) -0.0302(17) -0.0116(18) -0.0064(18)
C21 0.0660(19) 0.0675(18) 0.0601(18) -0.0301(16) -0.0045(17) -0.0111(18)
C22 0.064(2) 0.071(2) 0.069(2) -0.0325(18) -0.004(2) -0.010(2)
C23 0.0690(19) 0.0734(19) 0.0721(18) -0.0342(17) 0.0002(18) -0.0075(18)
C24 0.071(2) 0.077(2) 0.070(2) -0.0316(19) 0.000(2) -0.007(2)
C25 0.068(2) 0.075(2) 0.0639(19) -0.0344(17) 0.0011(19) -0.0098(19)
C26 0.068(2) 0.073(2) 0.060(2) -0.0315(18) 0.003(2) -0.013(2)
C27 0.068(2) 0.082(2) 0.077(2) -0.037(2) -0.001(2) -0.014(2)
C28 0.075(4) 0.088(4) 0.092(4) -0.022(3) -0.007(3) 0.001(4)
C29 0.082(4) 0.103(4) 0.072(4) -0.034(3) 0.005(3) -0.028(4)
C30 0.076(4) 0.101(4) 0.068(3) -0.035(3) 0.003(3) -0.030(3)
C31 0.072(2) 0.081(2) 0.072(2) -0.037(2) 0.002(2) -0.008(2)
C32 0.065(4) 0.095(4) 0.093(4) -0.026(3) 0.000(3) -0.013(3)
C33 0.085(4) 0.078(3) 0.070(3) -0.048(2) -0.007(3) 0.011(3)
C34 0.087(4) 0.092(3) 0.046(3) -0.043(2) -0.003(3) -0.013(3)
C35 0.0720(19) 0.0673(18) 0.0636(18) -0.0366(16) -0.0017(18) -0.0083(18)
C36 0.074(2) 0.073(2) 0.066(2) -0.0362(18) -0.007(2) -0.006(2)
C37 0.0712(19) 0.0744(19) 0.0654(18) -0.0324(17) -0.0044(18) -0.0062(18)
C38 0.071(2) 0.073(2) 0.067(2) -0.0313(19) -0.009(2) -0.007(2)
C39 0.0786(19) 0.0719(18) 0.0677(18) -0.0360(16) -0.0070(18) -0.0062(18)
C40 0.076(2) 0.069(2) 0.063(2) -0.0358(18) -0.001(2) -0.009(2)
C41 0.068(2) 0.074(2) 0.074(2) -0.032(2) -0.002(2) -0.006(2)
C42 0.069(4) 0.069(3) 0.070(3) -0.027(3) 0.005(3) 0.000(3)
C43 0.079(4) 0.072(4) 0.089(4) -0.017(3) -0.009(4) -0.016(4)
C44 0.074(4) 0.074(3) 0.078(4) -0.032(3) 0.007(3) -0.012(3)
C45 0.083(2) 0.078(2) 0.082(2) -0.038(2) -0.011(2) -0.011(2)
C46 0.078(4) 0.103(4) 0.086(4) -0.025(3) -0.027(3) -0.015(4)
C47 0.086(4) 0.099(4) 0.098(4) -0.030(3) -0.019(3) -0.017(4)
C48 0.082(4) 0.069(3) 0.093(3) -0.045(3) -0.021(3) -0.019(3)
C49 0.0743(19) 0.0757(18) 0.0625(18) -0.0316(16) -0.0061(17) -0.0158(18)
C50 0.074(2) 0.085(2) 0.065(2) -0.0339(19) -0.004(2) -0.015(2)
C51 0.083(2) 0.088(2) 0.0686(19) -0.0384(18) -0.0033(19) -0.018(2)
C52 0.079(2) 0.090(2) 0.065(2) -0.0327(19) -0.004(2) -0.015(2)
C53 0.0783(19) 0.0851(19) 0.0643(18) -0.0311(17) -0.0028(18) -0.0194(18)
C54 0.075(2) 0.080(2) 0.060(2) -0.0312(18) -0.0097(19) -0.017(2)
C55 0.100(2) 0.098(2) 0.088(2) -0.048(2) -0.002(2) -0.012(2)
C56 0.121(4) 0.109(4) 0.110(4) -0.060(3) -0.012(4) -0.013(4)
C57 0.133(4) 0.101(4) 0.126(4) -0.061(3) -0.008(4) -0.016(4)
C58 0.127(4) 0.130(4) 0.120(4) -0.057(3) 0.002(4) -0.006(4)
C59 0.083(3) 0.095(3) 0.083(3) -0.031(2) 0.005(2) -0.022(2)
C60 0.123(5) 0.139(5) 0.156(5) -0.034(4) 0.005(5) -0.039(5)
C61 0.101(4) 0.120(5) 0.124(5) -0.022(4) 0.002(4) -0.021(4)
C62 0.119(5) 0.143(5) 0.114(5) -0.031(4) 0.016(4) -0.039(4)
C63 0.078(3) 0.067(2) 0.060(2) -0.021(2) -0.013(2) -0.010(2)
C64 0.075(2) 0.071(2) 0.065(2) -0.0289(18) -0.013(2) -0.009(2)
C65 0.071(2) 0.0656(19) 0.0681(19) -0.0321(17) -0.0124(18) -0.0097(19)
C66 0.068(3) 0.062(2) 0.064(2) -0.024(2) -0.015(2) -0.003(2)
N1 0.066(2) 0.068(2) 0.0562(19) -0.0201(17) -0.0090(18) 0.0021(19)
N2 0.0600(19) 0.0554(18) 0.0609(18) -0.0296(15) -0.0135(17) -0.0070(17)
N3 0.073(2) 0.0644(19) 0.0582(18) -0.0325(16) -0.0048(18) -0.0084(18)
N4 0.069(2) 0.0719(19) 0.0645(19) -0.0346(16) -0.0134(18) -0.0052(19)
Zn1 0.0618(6) 0.0621(6) 0.0757(7) 0.0100(6) -0.0097(5) -0.0181(5)
S1 0.0772(12) 0.0594(10) 0.0778(11) -0.0238(8) -0.0168(9) -0.0066(10)
O1 0.113(2) 0.091(2) 0.103(2) -0.0486(17) -0.022(2) -0.026(2)
C67 0.116(3) 0.101(3) 0.117(3) -0.046(2) -0.025(3) -0.017(3)
C68 0.131(3) 0.108(3) 0.130(3) -0.049(3) -0.018(3) -0.012(3)
C69 0.128(3) 0.108(3) 0.123(3) -0.048(2) -0.021(2) -0.011(2)
C70 0.113(2) 0.099(2) 0.112(2) -0.0472(18) -0.0240(19) -0.0209(19)
C1B 0.070(2) 0.0734(19) 0.0627(19) -0.0280(17) -0.0135(18) -0.0105(19)
C2B 0.075(2) 0.073(2) 0.066(2) -0.0269(19) -0.008(2) -0.006(2)
C3B 0.072(2) 0.068(2) 0.061(2) -0.0274(18) -0.0051(19) -0.008(2)
C4B 0.0689(19) 0.0678(18) 0.0629(18) -0.0258(16) -0.0085(17) -0.0092(18)
C5B 0.0724(19) 0.0720(18) 0.0648(18) -0.0242(17) -0.0083(18) -0.0133(18)
C6B 0.0718(19) 0.0678(18) 0.0612(18) -0.0293(16) -0.0079(17) -0.0094(18)
C7B 0.075(2) 0.069(2) 0.063(2) -0.026(2) -0.002(2) -0.007(2)
C9B 0.072(2) 0.0697(19) 0.0605(19) -0.0322(17) -0.0033(18) -0.0088(19)
C10B 0.0711(19) 0.0679(18) 0.0592(18) -0.0300(16) -0.0020(17) -0.0094(18)
C11B 0.068(2) 0.0629(19) 0.0603(19) -0.0293(17) -0.0050(18) -0.0057(18)
C13B 0.068(2) 0.063(2) 0.056(2) -0.0267(18) -0.007(2) -0.014(2)
C14B 0.0638(19) 0.0605(18) 0.0591(18) -0.0236(16) -0.0063(17) -0.0101(17)
C15B 0.0644(19) 0.0664(18) 0.0603(18) -0.0226(16) -0.0083(17) -0.0106(17)
C16B 0.0616(18) 0.0640(18) 0.0622(18) -0.0246(16) -0.0082(17) -0.0028(17)
C17B 0.068(2) 0.063(2) 0.065(2) -0.019(2) -0.013(2) 0.001(2)
C18B 0.069(2) 0.065(2) 0.070(2) -0.0209(19) -0.006(2) -0.004(2)
C19B 0.0658(19) 0.0691(19) 0.0651(18) -0.0252(17) -0.0097(17) -0.0026(18)
C20B 0.0686(19) 0.0708(18) 0.0695(18) -0.0296(17) -0.0108(18) -0.0039(18)
C21B 0.0739(19) 0.0766(18) 0.0624(18) -0.0307(16) -0.0045(17) -0.0167(18)
C22B 0.077(2) 0.084(2) 0.063(2) -0.0374(18) -0.0008(19) -0.016(2)
C23B 0.0823(19) 0.0886(19) 0.0712(18) -0.0384(17) -0.0049(18) -0.0185(18)
C24B 0.079(2) 0.091(2) 0.065(2) -0.0323(19) -0.003(2) -0.014(2)
C25B 0.078(2) 0.083(2) 0.0607(19) -0.0318(17) -0.0032(18) -0.0174(19)
C26B 0.077(2) 0.080(2) 0.059(2) -0.0298(18) -0.0051(19) -0.013(2)
C27B 0.104(3) 0.100(3) 0.092(2) -0.050(2) -0.003(2) -0.013(2)
C28B 0.101(4) 0.086(3) 0.097(3) -0.056(2) -0.022(3) -0.009(3)
C29B 0.101(4) 0.088(3) 0.102(3) -0.051(3) -0.015(3) 0.000(3)
C30B 0.111(4) 0.100(3) 0.086(3) -0.044(3) -0.025(3) -0.008(3)
C31B 0.078(2) 0.089(2) 0.075(2) -0.033(2) 0.000(2) -0.022(2)
C32B 0.074(4) 0.089(4) 0.090(4) -0.032(3) -0.012(3) -0.011(3)
C33B 0.077(4) 0.091(3) 0.077(3) -0.045(3) 0.005(3) 0.000(3)
C34B 0.083(4) 0.079(4) 0.077(4) -0.014(3) -0.002(3) -0.023(3)
C35B 0.0727(19) 0.0689(18) 0.0642(18) -0.0342(16) -0.0044(17) -0.0115(18)
C36B 0.074(2) 0.073(2) 0.065(2) -0.0344(18) -0.0066(19) -0.006(2)
C37B 0.0710(19) 0.0738(18) 0.0644(18) -0.0343(16) -0.0047(17) -0.0068(18)
C38B 0.072(2) 0.073(2) 0.067(2) -0.0313(18) -0.0110(19) -0.007(2)
C39B 0.0788(19) 0.0722(18) 0.0677(18) -0.0359(16) -0.0072(18) -0.0063(18)
C40B 0.077(2) 0.069(2) 0.064(2) -0.0352(18) 0.001(2) -0.007(2)
C41B 0.067(2) 0.072(2) 0.073(2) -0.0314(19) -0.004(2) -0.004(2)
C42B 0.063(4) 0.070(4) 0.078(4) -0.015(3) -0.006(3) -0.011(3)
C43B 0.074(4) 0.074(4) 0.079(4) -0.023(3) -0.004(3) -0.001(3)
C44B 0.072(4) 0.075(3) 0.072(3) -0.035(3) 0.008(3) -0.014(3)
C45B 0.083(2) 0.075(2) 0.082(2) -0.0383(19) -0.010(2) -0.011(2)
C46B 0.108(4) 0.115(4) 0.138(5) -0.034(4) -0.034(4) -0.010(4)
C47B 0.105(4) 0.131(5) 0.116(4) -0.031(4) -0.006(4) -0.024(4)
C48B 0.103(4) 0.114(4) 0.118(4) -0.063(3) -0.008(4) -0.017(4)
C49B 0.0647(18) 0.0679(18) 0.0604(17) -0.0324(16) -0.0068(17) -0.0127(17)
C50B 0.064(2) 0.069(2) 0.070(2) -0.0343(18) -0.0053(19) -0.0083(19)
C51B 0.0694(19) 0.0749(19) 0.0732(18) -0.0330(17) 0.0015(18) -0.0060(18)
C52B 0.070(2) 0.077(2) 0.072(2) -0.0309(19) -0.001(2) -0.006(2)
C53B 0.0682(19) 0.0757(18) 0.0664(18) -0.0343(16) 0.0023(18) -0.0083(18)
C54B 0.067(2) 0.075(2) 0.061(2) -0.0309(18) -0.0010(19) -0.015(2)
C55B 0.071(2) 0.080(2) 0.076(2) -0.037(2) 0.002(2) -0.011(2)
C56B 0.080(4) 0.089(4) 0.097(4) -0.020(3) -0.009(3) -0.022(3)
C57B 0.077(3) 0.096(3) 0.088(3) -0.043(3) -0.010(3) -0.015(3)
C58B 0.089(4) 0.092(4) 0.091(4) -0.039(3) 0.003(4) -0.006(4)
C59B 0.073(2) 0.081(2) 0.073(2) -0.038(2) 0.001(2) -0.012(2)
C60B 0.061(3) 0.077(3) 0.068(3) -0.026(3) 0.011(3) -0.011(3)
C61B 0.092(4) 0.090(4) 0.082(4) -0.041(3) -0.010(3) -0.005(3)
C62B 0.090(4) 0.101(4) 0.078(4) -0.041(3) -0.011(3) -0.017(3)
C63B 0.080(3) 0.079(3) 0.073(2) -0.025(2) -0.010(2) -0.006(2)
C64B 0.074(2) 0.073(2) 0.069(2) -0.0287(19) -0.011(2) -0.009(2)
C65B 0.071(2) 0.069(2) 0.075(2) -0.0292(18) -0.0092(19) -0.0080(19)
C66B 0.076(3) 0.075(3) 0.067(3) -0.018(2) -0.014(3) -0.006(3)
N1B 0.068(2) 0.0719(19) 0.0589(18) -0.0341(16) -0.0083(17) -0.0043(18)
N2B 0.071(2) 0.0650(19) 0.0616(18) -0.0329(16) -0.0020(18) -0.0054(18)
N3B 0.063(2) 0.0583(18) 0.0575(18) -0.0294(15) -0.0018(17) 0.0009(18)
N4B 0.066(2) 0.069(2) 0.0595(19) -0.0201(17) -0.0127(18) -0.0005(19)
Zn1B 0.1070(9) 0.0893(6) 0.0630(5) -0.0546(4) -0.0136(5) 0.0013(6)
S1B 0.1072(15) 0.0944(13) 0.0871(12) -0.0297(10) -0.0177(11) -0.0196(12)
O1B 0.106(2) 0.0898(19) 0.101(2) -0.0470(17) -0.0213(18) -0.0373(19)
C67B 0.101(3) 0.105(3) 0.107(3) -0.043(2) -0.023(3) -0.022(3)
C68B 0.111(3) 0.108(3) 0.119(3) -0.042(2) -0.021(3) -0.022(3)
C69B 0.123(3) 0.106(3) 0.124(3) -0.048(2) -0.016(2) -0.014(2)
C70B 0.116(2) 0.099(2) 0.119(2) -0.0500(18) -0.021(2) -0.022(2)
C8 0.0676(17) 0.0751(16) 0.0672(15) -0.0338(13) -0.0033(14) -0.0027(15)
C12 0.0768(18) 0.0736(16) 0.0711(16) -0.0329(13) 0.0000(15) -0.0049(16)

loop_
_atom_type_symbol
_atom_type_description
_atom_type_scat_dispersion_real
_atom_type_scat_dispersion_imag
_atom_type_scat_source
C C 0.0181 0.0091 'International Tables Vol C Tables 4.2.6.8 and 6.1.1.4'
H H 0.0000 0.0000 'International Tables Vol C Tables 4.2.6.8 and 6.1.1.4'
Zn Zn -1.5491 0.6778 'International Tables Vol C Tables 4.2.6.8 and 6.1.1.4'
S S 0.3331 0.5567 'International Tables Vol C Tables 4.2.6.8 and 6.1.1.4'
N N 0.0311 0.0180 'International Tables Vol C Tables 4.2.6.8 and 6.1.1.4'
O O 0.0492 0.0322 'International Tables Vol C Tables 4.2.6.8 and 6.1.1.4'

loop_
_geom_angle_atom_site_label_1
_geom_angle_atom_site_label_2
_geom_angle_atom_site_label_3
_geom_angle
N1 C1 C2 116.9(5)
N1 C1 C20 132.0(6)
C2 C1 C20 110.7(5)
C3 C2 C1 107.4(5)
C3 C2 C66 146.0(6)
C1 C2 C66 105.3(5)
C2 C3 C4 99.7(5)
C2 C3 H174 130.2
C4 C3 H174 130.2
N1 C4 C3 119.3(4)
N1 C4 C5 120.3(5)
C3 C4 C5 120.1(5)
C21 C5 C4 126.4(5)
C21 C5 C6 117.0(4)
C4 C5 C6 116.4(5)
N2 C6 C7 117.7(5)
N2 C6 C5 127.5(5)
C7 C6 C5 114.7(5)
C6 C7 C8 103.4(5)
C6 C7 H175 128.3
C8 C7 H175 128.3
C8 C9 N2 110.8(5)
C8 C9 C10 126.5(4)
N2 C9 C10 122.6(5)
C11 C10 C9 124.9(5)
C11 C10 C35 127.3(5)
C9 C10 C35 107.1(4)
C10 C11 N3 127.8(6)
C10 C11 C12 121.4(5)
N3 C11 C12 110.4(4)
C12 C13 C14 108.4(5)
C12 C13 H178 125.8
C14 C13 H178 125.8
C15 C14 C13 130.8(6)
C15 C14 N3 123.2(5)
C13 C14 N3 104.6(4)
C14 C15 C16 128.8(5)
C14 C15 C49 118.6(5)
C16 C15 C49 111.6(4)
C15 C16 C17 128.6(5)
C15 C16 N4 127.3(5)
C17 C16 N4 104.0(5)
C16 C17 C18 110.1(5)
C16 C17 H179 124.9
C18 C17 H179 124.9
C19 C18 C17 105.8(5)
C19 C18 H180 127.1
C17 C18 H180 127.1
C20 C19 N4 120.0(5)
C20 C19 C18 129.4(5)
N4 C19 C18 110.2(5)
C19 C20 C1 122.6(5)
C19 C20 C65 132.9(5)
C1 C20 C65 103.9(5)
C22 C21 C26 120.0
C22 C21 C5 124.0(3)
C26 C21 C5 115.9(3)
C23 C22 C21 120.0
C23 C22 H191 120.0
C21 C22 H191 120.0
C22 C23 C24 120.0
C22 C23 C27 126.5(4)
C24 C23 C27 113.0(4)
C25 C24 C23 120.0
C25 C24 H192 120.0
C23 C24 H192 120.0
C24 C25 C26 120.0
C24 C25 C31 116.0(3)
C26 C25 C31 124.0(3)
C25 C26 C21 120.0
C25 C26 H193 120.0
C21 C26 H193 120.0
C29 C27 C23 117.9(5)
C29 C27 C28 107.8(6)
C23 C27 C28 107.9(4)
C29 C27 C30 105.9(5)
C23 C27 C30 106.1(5)
C28 C27 C30 111.1(6)
C25 C31 C33 117.7(5)
C25 C31 C32 115.9(5)
C33 C31 C32 104.2(5)
C25 C31 C34 118.5(5)
C33 C31 C34 102.1(5)
C32 C31 C34 95.0(4)
C36 C35 C40 120.0
C36 C35 C10 118.0(3)
C40 C35 C10 121.6(3)
C37 C36 C35 120.0
C37 C36 H188 120.0
C35 C36 H188 120.0
C36 C37 C38 120.0
C36 C37 C41 117.7(3)
C38 C37 C41 122.3(3)
C39 C38 C37 120.0
C39 C38 H189 120.0
C37 C38 H189 120.0
C38 C39 C40 120.0
C38 C39 C45 120.9(3)
C40 C39 C45 119.1(3)
C39 C40 C35 120.0
C39 C40 H190 120.0
C35 C40 H190 120.0
C44 C41 C42 109.2(5)
C44 C41 C37 110.3(4)
C42 C41 C37 108.8(5)
C44 C41 C43 107.8(5)
C42 C41 C43 109.2(5)
C37 C41 C43 111.6(5)
C41 C43 H198 109.5
C41 C43 H199 109.5
H198 C43 H199 109.5
C41 C43 H200 109.5
H198 C43 H200 109.5
H199 C43 H200 109.5
C48 C45 C47 105.8(5)
C48 C45 C39 115.1(5)
C47 C45 C39 106.0(6)
C48 C45 C46 116.8(6)
C47 C45 C46 104.8(5)
C39 C45 C46 107.3(5)
C50 C49 C54 120.6(3)
C50 C49 C15 118.8(4)
C54 C49 C15 120.6(4)
C51 C50 C49 119.3(4)
C51 C50 H201 120.3
C49 C50 H201 120.3
C50 C51 C52 120.5(3)
C50 C51 C55 116.9(4)
C52 C51 C55 122.4(3)
C53 C52 C51 120.0
C53 C52 H202 120.0
C51 C52 H202 120.0
C52 C53 C54 120.0
C52 C53 C59 118.8(3)
C54 C53 C59 121.2(3)
C53 C54 C49 119.6(2)
C53 C54 H203 120.2
C49 C54 H203 120.2
C56 C55 C57 109.5(6)
C56 C55 C58 110.1(6)
C57 C55 C58 105.0(6)
C56 C55 C51 114.0(6)
C57 C55 C51 108.4(6)
C58 C55 C51 109.5(6)
C61 C59 C60 115.7(5)
C61 C59 C62 116.2(4)
C60 C59 C62 115.0(3)
C61 C59 C53 98.2(3)
C60 C59 C53 104.9(4)
C62 C59 C53 103.7(5)
C59 C60 H171 109.5
C59 C60 H172 109.5
H171 C60 H172 109.5
C59 C60 H173 109.5
H171 C60 H173 109.5
H172 C60 H173 109.5
C59 C62 H226 109.5
C59 C62 H227 109.5
H226 C62 H227 109.5
C59 C62 H228 109.5
H226 C62 H228 109.5
H227 C62 H228 109.5
C64 C63 S1 113.1(4)
C64 C63 H17 123.5
S1 C63 H17 123.5
C63 C64 C65 110.8(5)
C63 C64 H18 124.6
C65 C64 H18 124.6
C66 C65 C64 113.4(5)
C66 C65 C20 108.7(5)
C64 C65 C20 137.8(6)
C65 C66 C2 111.2(5)
C65 C66 S1 111.3(4)
C2 C66 S1 137.5(5)
C1 N1 C4 96.7(4)
C1 N1 Zn1 125.1(4)
C4 N1 Zn1 137.2(4)
C6 N2 C9 105.6(5)
C6 N2 Zn1 128.0(4)
C9 N2 Zn1 123.6(4)
C11 N3 C14 104.5(4)
C11 N3 Zn1 126.8(4)
C14 N3 Zn1 125.9(3)
C19 N4 C16 109.0(4)
C19 N4 Zn1 127.3(4)
C16 N4 Zn1 122.4(3)
N1 Zn1 N3 165.7(3)
N1 Zn1 N2 86.6(2)
N3 Zn1 N2 90.74(19)
N1 Zn1 N4 91.10(19)
N3 Zn1 N4 88.96(19)
N2 Zn1 N4 169.5(2)
N1 Zn1 O1 103.1(2)
N3 Zn1 O1 91.2(2)
N2 Zn1 O1 100.87(19)
N4 Zn1 O1 89.7(2)
C63 S1 C66 91.4(3)
C70 O1 C67 105.5(6)
C70 O1 Zn1 120.4(4)
C67 O1 Zn1 124.2(4)
O1 C67 C68 108.0(5)
O1 C67 H210 110.1
C68 C67 H210 110.1
O1 C67 H211 110.1
C68 C67 H211 110.1
H210 C67 H211 108.4
C69 C68 C67 103.8(7)
C69 C68 H212 111.0
C67 C68 H212 111.0
C69 C68 H213 111.0
C67 C68 H213 111.0
H212 C68 H213 109.0
C68 C69 C70 108.2(7)
C68 C69 H214 110.1
C70 C69 H214 110.1
C68 C69 H215 110.1
C70 C69 H215 110.1
H214 C69 H215 108.4
O1 C70 C69 106.4(6)
O1 C70 H216 110.5
C69 C70 H216 110.5
O1 C70 H217 110.5
C69 C70 H217 110.5
H216 C70 H217 108.6
N1B C1B C20B 133.8(6)
N1B C1B C2B 115.9(5)
C20B C1B C2B 108.9(5)
C3B C2B C66B 149.3(6)
C3B C2B C1B 106.0(5)
C66B C2B C1B 104.7(5)
C2B C3B C4B 101.8(5)
C2B C3B H181 129.1
C4B C3B H181 129.1
N1B C4B C5B 119.9(5)
N1B C4B C3B 117.2(5)
C5B C4B C3B 122.1(5)
C4B C5B C21B 123.4(4)
C4B C5B C6B 118.1(5)
C21B C5B C6B 118.4(4)
N2B C6B C7B 115.8(5)
N2B C6B C5B 126.9(5)
C7B C6B C5B 117.2(5)
C6B C7B C12 105.3(5)
C6B C7B H182 127.4
C12 C7B H182 127.4
C12 C9B N2B 110.0(5)
C12 C9B C10B 128.1(5)
N2B C9B C10B 121.5(5)
C11B C10B C9B 124.8(5)
C11B C10B C35B 127.2(5)
C9B C10B C35B 107.7(5)
C10B C11B N3B 129.6(6)
C10B C11B C8 117.5(5)
N3B C11B C8 112.7(5)
C8 C13B C14B 110.7(5)
C8 C13B H185 124.6
C14B C13B H185 124.6
C15B C14B C13B 132.5(6)
C15B C14B N3B 122.7(5)
C13B C14B N3B 104.8(4)
C14B C15B C16B 130.2(6)
C14B C15B C49B 119.4(4)
C16B C15B C49B 110.3(4)
C15B C16B C17B 128.6(6)
C15B C16B N4B 126.9(5)
C17B C16B N4B 104.5(4)
C16B C17B C18B 110.4(5)
C16B C17B H186 124.8
C18B C17B H186 124.8
C19B C18B C17B 105.3(5)
C19B C18B H187 127.4
C17B C18B H187 127.4
C20B C19B C18B 130.1(5)
C20B C19B N4B 118.6(5)
C18B C19B N4B 111.3(5)
C19B C20B C1B 122.3(5)
C19B C20B C65B 129.8(5)
C1B C20B C65B 106.4(5)
C26B C21B C22B 120.1(4)
C26B C21B C5B 118.3(4)
C22B C21B C5B 121.6(3)
C21B C22B C23B 119.8(3)
C21B C22B H26 120.1
C23B C22B H26 120.1
C24B C23B C22B 117.7(5)
C24B C23B C27B 117.3(5)
C22B C23B C27B 124.7(4)
C23B C24B C25B 124.8(5)
C23B C24B H204 117.6
C25B C24B H204 117.6
C24B C25B C26B 115.7(5)
C24B C25B C31B 123.5(5)
C26B C25B C31B 120.8(5)
C21B C26B C25B 121.9(5)
C21B C26B H28 119.0
C25B C26B H28 119.0
C29B C27B C28B 111.9(5)
C29B C27B C23B 114.0(6)
C28B C27B C23B 106.4(5)
C29B C27B C30B 107.1(6)
C28B C27B C30B 112.0(6)
C23B C27B C30B 105.2(5)
C27B C28B H91 109.5
C27B C28B H92 109.5
H91 C28B H92 109.5
C27B C28B H93 109.5
H91 C28B H93 109.5
H92 C28B H93 109.5
C27B C29B H94 109.5
C27B C29B H95 109.5
H94 C29B H95 109.5
C27B C29B H96 109.5
H94 C29B H96 109.5
H95 C29B H96 109.5
C27B C30B H97 109.5
C27B C30B H98 109.5
H97 C30B H98 109.5
C27B C30B H99 109.5
H97 C30B H99 109.5
H98 C30B H99 109.5
C25B C31B C33B 117.1(5)
C25B C31B C32B 116.8(5)
C33B C31B C32B 103.6(5)
C25B C31B C34B 111.9(5)
C33B C31B C34B 107.5(5)
C32B C31B C34B 97.8(5)
C31B C32B H100 109.5
C31B C32B H101 109.5
H100 C32B H101 109.5
C31B C32B H102 109.5
H100 C32B H102 109.5
H101 C32B H102 109.5
C31B C33B H103 109.5
C31B C33B H104 109.5
H103 C33B H104 109.5
C31B C33B H105 109.5
H103 C33B H105 109.5
H104 C33B H105 109.5
C31B C34B H164 109.5
C31B C34B H165 109.5
H164 C34B H165 109.5
C31B C34B H166 109.5
H164 C34B H166 109.5
H165 C34B H166 109.5
C36B C35B C40B 119.3(5)
C36B C35B C10B 118.2(5)
C40B C35B C10B 120.6(5)
C35B C36B C37B 122.1(6)
C35B C36B H29 119.0
C37B C36B H29 119.0
C38B C37B C36B 115.0(5)
C38B C37B C41B 124.5(5)
C36B C37B C41B 120.2(5)
C37B C38B C39B 126.3(5)
C37B C38B H30 116.8
C39B C38B H30 116.8
C40B C39B C38B 115.2(5)
C40B C39B C45B 121.8(5)
C38B C39B C45B 123.0(5)
C39B C40B C35B 122.0(5)
C39B C40B H31 119.0
C35B C40B H31 119.0
C44B C41B C37B 108.8(5)
C44B C41B C42B 109.9(5)
C37B C41B C42B 108.6(5)
C44B C41B C43B 109.1(5)
C37B C41B C43B 112.4(5)
C42B C41B C43B 108.0(5)
C41B C42B H109 109.5
C41B C42B H110 109.5
H109 C42B H110 109.5
C41B C42B H111 109.5
H109 C42B H111 109.5
H110 C42B H111 109.5
C41B C43B H112 109.5
C41B C43B H113 109.5
H112 C43B H113 109.5
C41B C43B H114 109.5
H112 C43B H114 109.5
H113 C43B H114 109.5
C41B C44B H115 109.5
C41B C44B H116 109.5
H115 C44B H116 109.5
C41B C44B H117 109.5
H115 C44B H117 109.5
H116 C44B H117 109.5
C48B C45B C47B 111.8(6)
C48B C45B C39B 112.5(6)
C47B C45B C39B 109.3(5)
C48B C45B C46B 113.2(6)
C47B C45B C46B 98.1(5)
C39B C45B C46B 111.0(6)
C45B C46B H118 109.5
C45B C46B H119 109.5
H118 C46B H119 109.5
C45B C46B H120 109.5
H118 C46B H120 109.5
H119 C46B H120 109.5
C45B C47B H121 109.5
C45B C47B H122 109.5
H121 C47B H122 109.5
C45B C47B H123 109.5
H121 C47B H123 109.5
H122 C47B H123 109.5
C45B C48B H124 109.5
C45B C48B H125 109.5
H124 C48B H125 109.5
C45B C48B H126 109.5
H124 C48B H126 109.5
H125 C48B H126 109.5
C50B C49B C54B 119.1(3)
C50B C49B C15B 120.0(3)
C54B C49B C15B 120.8(4)
C51B C50B C49B 120.0
C51B C50B H205 120.0
C49B C50B H205 120.0
C50B C51B C52B 120.0
C50B C51B C55B 112.6(3)
C52B C51B C55B 127.1(3)
C51B C52B C53B 120.9(2)
C51B C52B H206 119.5
C53B C52B H206 119.5
C54B C53B C52B 117.2(4)
C54B C53B C59B 121.8(4)
C52B C53B C59B 121.0(3)
C53B C54B C49B 122.7(5)
C53B C54B H207 118.6
C49B C54B H207 118.6
C56B C55B C57B 106.9(5)
C56B C55B C58B 108.9(6)
C57B C55B C58B 106.0(5)
C56B C55B C51B 111.4(5)
C57B C55B C51B 108.8(5)
C58B C55B C51B 114.5(4)
C55B C56B H127 109.5
C55B C56B H128 109.5
H127 C56B H128 109.5
C55B C56B H129 109.5
H127 C56B H129 109.5
H128 C56B H129 109.5
C55B C57B H130 109.5
C55B C57B H131 109.5
H130 C57B H131 109.5
C55B C57B H132 109.5
H130 C57B H132 109.5
H131 C57B H132 109.5
C55B C58B H133 109.5
C55B C58B H134 109.5
H133 C58B H134 109.5
C55B C58B H135 109.5
H133 C58B H135 109.5
H134 C58B H135 109.5
C60B C59B C61B 115.3(4)
C60B C59B C62B 114.2(3)
C61B C59B C62B 114.5(4)
C60B C59B C53B 104.7(4)
C61B C59B C53B 99.9(4)
C62B C59B C53B 106.0(4)
C59B C60B H136 109.5
C59B C60B H137 109.5
H136 C60B H137 109.5
C59B C60B H138 109.5
H136 C60B H138 109.5
H137 C60B H138 109.5
C59B C61B H139 109.5
C59B C61B H140 109.5
H139 C61B H140 109.5
C59B C61B H141 109.5
H139 C61B H141 109.5
H140 C61B H141 109.5
C59B C62B H142 109.5
C59B C62B H143 109.5
H142 C62B H143 109.5
C59B C62B H144 109.5
H142 C62B H144 109.5
H143 C62B H144 109.5
C64B C63B S1B 112.7(5)
C64B C63B H35 123.6
S1B C63B H35 123.6
C63B C64B C65B 111.4(6)
C63B C64B H36 124.3
C65B C64B H36 124.3
C66B C65B C64B 112.9(5)
C66B C65B C20B 107.0(5)
C64B C65B C20B 139.7(6)
C65B C66B C2B 112.7(5)
C65B C66B S1B 110.9(4)
C2B C66B S1B 136.4(5)
C4B N1B C1B 97.7(5)
C4B N1B Zn1B 135.0(4)
C1B N1B Zn1B 121.8(4)
C6B N2B C9B 106.5(5)
C6B N2B Zn1B 128.6(4)
C9B N2B Zn1B 124.8(4)
C11B N3B C14B 102.8(4)
C11B N3B Zn1B 126.7(4)
C14B N3B Zn1B 128.5(3)
C19B N4B C16B 107.9(5)
C19B N4B Zn1B 129.6(4)
C16B N4B Zn1B 122.1(3)
N3B Zn1B N1B 169.1(3)
N3B Zn1B N2B 92.02(19)
N1B Zn1B N2B 87.4(2)
N3B Zn1B N4B 89.1(2)
N1B Zn1B N4B 90.20(19)
N2B Zn1B N4B 173.0(2)
N3B Zn1B O1B 93.9(2)
N1B Zn1B O1B 96.9(2)
N2B Zn1B O1B 99.0(2)
N4B Zn1B O1B 87.9(2)
C63B S1B C66B 91.6(3)
C70B O1B C67B 100.8(5)
C70B O1B Zn1B 121.7(4)
C67B O1B Zn1B 117.8(4)
C68B C67B O1B 107.4(5)
C68B C67B H218 110.2
O1B C67B H218 110.2
C68B C67B H219 110.2
O1B C67B H219 110.2
H218 C67B H219 108.5
C69B C68B C67B 101.2(6)
C69B C68B H220 111.5
C67B C68B H220 111.5
C69B C68B H221 111.5
C67B C68B H221 111.5
H220 C68B H221 109.3
C68B C69B C70B 107.5(6)
C68B C69B H222 110.2
C70B C69B H222 110.2
C68B C69B H223 110.2
C70B C69B H223 110.2
H222 C69B H223 108.5
O1B C70B C69B 107.7(6)
O1B C70B H224 110.2
C69B C70B H224 110.2
O1B C70B H225 110.2
C69B C70B H225 110.2
H224 C70B H225 108.5
C13B C8 C9 108.3(4)
C13B C8 C7 12.2(5)
C9 C8 C7 101.4(4)
C13B C8 C11B 107.7(4)
C9 C8 C11B 0.6(4)
C7 C8 C11B 100.9(4)
C13B C8 H208 121.6
C9 C8 H208 129.3
C7 C8 H208 129.3
C11B C8 H208 129.8
C13 C12 C9B 110.4(4)
C13 C12 C7B 9.9(5)
C9B C12 C7B 101.9(4)
C13 C12 C11 111.0(4)
C9B C12 C11 5.7(5)
C7B C12 C11 103.1(4)
C13 C12 H209 124.5
C9B C12 H209 124.8
C7B C12 H209 132.1
C11 C12 H209 124.5

loop_
_geom_bond_atom_site_label_1
_geom_bond_atom_site_label_2
_geom_bond_distance
C1 N1 1.347(6)
C1 C2 1.432(8)
C1 C20 1.473(8)
C2 C3 1.338(7)
C2 C66 1.452(7)
C3 C4 1.478(8)
C3 H174 0.9500
C4 N1 1.351(7)
C4 C5 1.481(7)
C5 C21 1.468(6)
C5 C6 1.649(7)
C6 N2 1.149(7)
C6 C7 1.351(7)
C7 C8 1.428(7)
C7 H175 0.9500
C9 C8 1.356(7)
C9 N2 1.373(6)
C9 C10 1.514(8)
C10 C11 1.302(7)
C10 C35 1.541(6)
C11 N3 1.396(7)
C11 C12 1.534(7)
C13 C12 1.347(8)
C13 C14 1.552(8)
C13 H178 0.9500
C14 C15 1.213(6)
C14 N3 1.626(7)
C15 C16 1.309(7)
C15 C49 1.510(5)
C16 C17 1.451(7)
C16 N4 1.473(7)
C17 C18 1.455(8)
C17 H179 0.9500
C18 C19 1.421(8)
C18 H180 0.9500
C19 C20 1.367(8)
C19 N4 1.407(7)
C20 C65 1.486(7)
C21 C22 1.3900
C21 C26 1.3900
C22 C23 1.3900
C22 H191 0.9500
C23 C24 1.3900
C23 C27 1.528(6)
C24 C25 1.3900
C24 H192 0.9500
C25 C26 1.3900
C25 C31 1.513(8)
C26 H193 0.9500
C27 C29 1.485(8)
C27 C28 1.532(8)
C27 C30 1.535(9)
C28 H37 0.9800
C28 H38 0.9800
C28 H39 0.9800
C29 H40 0.9800
C29 H41 0.9800
C29 H42 0.9800
C30 H43 0.9800
C30 H44 0.9800
C30 H45 0.9800
C31 C33 1.569(8)
C31 C32 1.586(8)
C31 C34 1.630(8)
C32 H46 0.9800
C32 H47 0.9800
C32 H48 0.9800
C33 H49 0.9800
C33 H50 0.9800
C33 H51 0.9800
C34 H52 0.9800
C34 H53 0.9800
C34 H54 0.9800
C35 C36 1.3900
C35 C40 1.3900
C36 C37 1.3900
C36 H188 0.9500
C37 C38 1.3900
C37 C41 1.554(6)
C38 C39 1.3900
C38 H189 0.9500
C39 C40 1.3900
C39 C45 1.559(7)
C40 H190 0.9500
C41 C44 1.526(9)
C41 C42 1.543(8)
C41 C43 1.562(8)
C42 H55 0.9800
C42 H56 0.9800
C42 H57 0.9800
C43 H198 0.9800
C43 H199 0.9800
C43 H200 0.9800
C44 H61 0.9800
C44 H62 0.9800
C44 H63 0.9800
C45 C48 1.465(7)
C45 C47 1.532(9)
C45 C46 1.563(8)
C46 H64 0.9800
C46 H65 0.9800
C46 H66 0.9800
C47 H67 0.9800
C47 H68 0.9800
C47 H69 0.9800
C48 H70 0.9800
C48 H71 0.9800
C48 H72 0.9800
C49 C50 1.3900
C49 C54 1.394(6)
C50 C51 1.387(6)
C50 H201 0.9500
C51 C52 1.3900
C51 C55 1.609(8)
C52 C53 1.3900
C52 H202 0.9500
C53 C54 1.3900
C53 C59 1.562(6)
C54 H203 0.9500
C55 C56 1.499(9)
C55 C57 1.520(8)
C55 C58 1.550(9)
C56 H73 0.9800
C56 H74 0.9800
C56 H75 0.9800
C57 H76 0.9800
C57 H77 0.9800
C57 H78 0.9800
C58 H79 0.9800
C58 H80 0.9800
C58 H81 0.9800
C59 C61 1.525(5)
C59 C60 1.532(5)
C59 C62 1.537(5)
C60 H171 0.9800
C60 H172 0.9800
C60 H173 0.9800
C61 H85 0.9800
C61 H86 0.9800
C61 H87 0.9800
C62 H226 0.9800
C62 H227 0.9800
C62 H228 0.9800
C63 C64 1.383(8)
C63 S1 1.720(6)
C63 H17 0.9500
C64 C65 1.428(7)
C64 H18 0.9500
C65 C66 1.384(8)
C66 S1 1.727(6)
N1 Zn1 1.876(5)
N2 Zn1 2.114(5)
N3 Zn1 1.919(5)
N4 Zn1 2.141(4)
Zn1 O1 2.207(5)
O1 C70 1.353(8)
O1 C67 1.477(8)
C67 C68 1.516(11)
C67 H210 0.9900
C67 H211 0.9900
C68 C69 1.403(9)
C68 H212 0.9900
C68 H213 0.9900
C69 C70 1.542(10)
C69 H214 0.9900
C69 H215 0.9900
C70 H216 0.9900
C70 H217 0.9900
C1B N1B 1.350(7)
C1B C20B 1.459(8)
C1B C2B 1.463(7)
C2B C3B 1.323(8)
C2B C66B 1.459(7)
C3B C4B 1.491(7)
C3B H181 0.9500
C4B N1B 1.345(7)
C4B C5B 1.477(8)
C5B C21B 1.480(7)
C5B C6B 1.645(7)
C6B N2B 1.159(7)
C6B C7B 1.364(8)
C7B C12 1.394(7)
C7B H182 0.9500
C9B C12 1.374(7)
C9B N2B 1.379(7)
C9B C10B 1.501(8)
C10B C11B 1.308(8)
C10B C35B 1.546(7)
C11B N3B 1.395(7)
C11B C8 1.550(7)
C13B C8 1.339(7)
C13B C14B 1.542(8)
C13B H185 0.9500
C14B C15B 1.214(7)
C14B N3B 1.627(8)
C15B C16B 1.322(7)
C15B C49B 1.507(5)
C16B C17B 1.446(8)
C16B N4B 1.477(7)
C17B C18B 1.467(8)
C17B H186 0.9500
C18B C19B 1.403(8)
C18B H187 0.9500
C19B C20B 1.382(7)
C19B N4B 1.418(6)
C20B C65B 1.494(7)
C21B C26B 1.380(5)
C21B C22B 1.386(5)
C22B C23B 1.394(5)
C22B H26 0.9500
C23B C24B 1.374(6)
C23B C27B 1.539(9)
C24B C25B 1.379(8)
C24B H204 0.9500
C25B C26B 1.394(7)
C25B C31B 1.520(7)
C26B H28 0.9500
C27B C29B 1.482(8)
C27B C28B 1.521(8)
C27B C30B 1.545(8)
C28B H91 0.9800
C28B H92 0.9800
C28B H93 0.9800
C29B H94 0.9800
C29B H95 0.9800
C29B H96 0.9800
C30B H97 0.9800
C30B H98 0.9800
C30B H99 0.9800
C31B C33B 1.542(8)
C31B C32B 1.572(9)
C31B C34B 1.642(7)
C32B H100 0.9800
C32B H101 0.9800
C32B H102 0.9800
C33B H103 0.9800
C33B H104 0.9800
C33B H105 0.9800
C34B H164 0.9800
C34B H165 0.9800
C34B H166 0.9800
C35B C36B 1.365(7)
C35B C40B 1.395(8)
C36B C37B 1.404(7)
C36B H29 0.9500
C37B C38B 1.373(7)
C37B C41B 1.543(7)
C38B C39B 1.390(7)
C38B H30 0.9500
C39B C40B 1.379(7)
C39B C45B 1.542(8)
C40B H31 0.9500
C41B C44B 1.528(9)
C41B C42B 1.548(8)
C41B C43B 1.556(7)
C42B H109 0.9800
C42B H110 0.9800
C42B H111 0.9800
C43B H112 0.9800
C43B H113 0.9800
C43B H114 0.9800
C44B H115 0.9800
C44B H116 0.9800
C44B H117 0.9800
C45B C48B 1.434(9)
C45B C47B 1.519(8)
C45B C46B 1.563(9)
C46B H118 0.9800
C46B H119 0.9800
C46B H120 0.9800
C47B H121 0.9800
C47B H122 0.9800
C47B H123 0.9800
C48B H124 0.9800
C48B H125 0.9800
C48B H126 0.9800
C49B C50B 1.3900
C49B C54B 1.380(7)
C50B C51B 1.3900
C50B H205 0.9500
C51B C52B 1.3900
C51B C55B 1.605(7)
C52B C53B 1.407(6)
C52B H206 0.9500
C53B C54B 1.3900
C53B C59B 1.529(5)
C54B H207 0.9500
C55B C56B 1.524(8)
C55B C57B 1.535(9)
C55B C58B 1.540(9)
C56B H127 0.9800
C56B H128 0.9800
C56B H129 0.9800
C57B H130 0.9800
C57B H131 0.9800
C57B H132 0.9800
C58B H133 0.9800
C58B H134 0.9800
C58B H135 0.9800
C59B C60B 1.537(5)
C59B C61B 1.539(5)
C59B C62B 1.539(5)
C60B H136 0.9800
C60B H137 0.9800
C60B H138 0.9800
C61B H139 0.9800
C61B H140 0.9800
C61B H141 0.9800
C62B H142 0.9800
C62B H143 0.9800
C62B H144 0.9800
C63B C64B 1.362(8)
C63B S1B 1.709(7)
C63B H35 0.9500
C64B C65B 1.424(7)
C64B H36 0.9500
C65B C66B 1.375(8)
C66B S1B 1.725(6)
N1B Zn1B 1.914(4)
N2B Zn1B 2.115(5)
N3B Zn1B 1.888(4)
N4B Zn1B 2.141(5)
Zn1B O1B 2.249(5)
O1B C70B 1.357(9)
O1B C67B 1.520(7)
C67B C68B 1.515(9)
C67B H218 0.9900
C67B H219 0.9900
C68B C69B 1.457(10)
C68B H220 0.9900
C68B H221 0.9900
C69B C70B 1.545(9)
C69B H222 0.9900
C69B H223 0.9900
C70B H224 0.9900
C70B H225 0.9900
C8 H208 0.9500
C12 H209 0.9500

loop_
_geom_torsion_atom_site_label_1
_geom_torsion_atom_site_label_2
_geom_torsion_atom_site_label_3
_geom_torsion_atom_site_label_4
_geom_torsion
N1 C1 C2 C3 3.6(9)
C20 C1 C2 C3 -169.6(6)
N1 C1 C2 C66 173.8(6)
C20 C1 C2 C66 0.6(8)
C1 C2 C3 C4 -2.2(8)
C66 C2 C3 C4 -165.2(11)
C2 C3 C4 N1 0.6(9)
C2 C3 C4 C5 -172.6(7)
N1 C4 C5 C21 -174.2(6)
C3 C4 C5 C21 -1.0(10)
N1 C4 C5 C6 1.4(9)
C3 C4 C5 C6 174.5(6)
C21 C5 C6 N2 173.5(7)
C4 C5 C6 N2 -2.5(11)
C21 C5 C6 C7 -3.7(8)
C4 C5 C6 C7 -179.7(6)
N2 C6 C7 C8 0.6(9)
C5 C6 C7 C8 178.1(5)
C8 C9 C10 C11 175.0(7)
N2 C9 C10 C11 -4.5(11)
C8 C9 C10 C35 3.9(9)
N2 C9 C10 C35 -175.7(5)
C9 C10 C11 N3 1.3(13)
C35 C10 C11 N3 170.7(6)
C9 C10 C11 C12 -170.8(6)
C35 C10 C11 C12 -1.4(11)
C12 C13 C14 C15 -166.0(8)
C12 C13 C14 N3 0.4(7)
C13 C14 C15 C16 -175.2(8)
N3 C14 C15 C16 20.7(13)
C13 C14 C15 C49 -7.7(12)
N3 C14 C15 C49 -171.9(5)
C14 C15 C16 C17 173.9(8)
C49 C15 C16 C17 5.8(10)
C14 C15 C16 N4 -8.7(13)
C49 C15 C16 N4 -176.9(6)
C15 C16 C17 C18 169.3(7)
N4 C16 C17 C18 -8.5(8)
C16 C17 C18 C19 4.7(8)
C17 C18 C19 C20 174.3(8)
C17 C18 C19 N4 1.4(8)
N4 C19 C20 C1 -17.0(11)
C18 C19 C20 C1 170.7(7)
N4 C19 C20 C65 173.9(7)
C18 C19 C20 C65 1.6(14)
N1 C1 C20 C19 13.0(12)
C2 C1 C20 C19 -175.2(7)
N1 C1 C20 C65 -175.2(7)
C2 C1 C20 C65 -3.4(8)
C4 C5 C21 C22 -79.6(7)
C6 C5 C21 C22 104.9(5)
C4 C5 C21 C26 96.7(6)
C6 C5 C21 C26 -78.8(5)
C26 C21 C22 C23 0.0
C5 C21 C22 C23 176.1(3)
C21 C22 C23 C24 0.0
C21 C22 C23 C27 172.0(4)
C22 C23 C24 C25 0.0
C27 C23 C24 C25 -173.0(4)
C23 C24 C25 C26 0.0
C23 C24 C25 C31 -179.4(4)
C24 C25 C26 C21 0.0
C31 C25 C26 C21 179.4(4)
C22 C21 C26 C25 0.0
C5 C21 C26 C25 -176.4(3)
C22 C23 C27 C29 -122.1(6)
C24 C23 C27 C29 50.4(6)
C22 C23 C27 C28 115.5(5)
C24 C23 C27 C28 -72.0(6)
C22 C23 C27 C30 -3.7(6)
C24 C23 C27 C30 168.8(3)
C24 C25 C31 C33 -58.0(6)
C26 C25 C31 C33 122.6(5)
C24 C25 C31 C32 66.2(5)
C26 C25 C31 C32 -113.2(5)
C24 C25 C31 C34 178.2(3)
C26 C25 C31 C34 -1.2(6)
C11 C10 C35 C36 105.6(7)
C9 C10 C35 C36 -83.5(5)
C11 C10 C35 C40 -67.4(8)
C9 C10 C35 C40 103.5(4)
C40 C35 C36 C37 0.0
C10 C35 C36 C37 -173.1(3)
C35 C36 C37 C38 0.0
C35 C36 C37 C41 -178.6(4)
C36 C37 C38 C39 0.0
C41 C37 C38 C39 178.6(4)
C37 C38 C39 C40 0.0
C37 C38 C39 C45 -178.7(4)
C38 C39 C40 C35 0.0
C45 C39 C40 C35 178.7(4)
C36 C35 C40 C39 0.0
C10 C35 C40 C39 172.8(4)
C36 C37 C41 C44 -56.9(5)
C38 C37 C41 C44 124.5(4)
C36 C37 C41 C42 62.9(6)
C38 C37 C41 C42 -115.7(4)
C36 C37 C41 C43 -176.6(4)
C38 C37 C41 C43 4.8(7)
C38 C39 C45 C48 178.4(4)
C40 C39 C45 C48 -0.4(7)
C38 C39 C45 C47 -65.1(5)
C40 C39 C45 C47 116.2(4)
C38 C39 C45 C46 46.5(6)
C40 C39 C45 C46 -132.2(4)
C14 C15 C49 C50 -85.7(7)
C16 C15 C49 C50 83.8(5)
C14 C15 C49 C54 95.0(7)
C16 C15 C49 C54 -95.5(6)
C54 C49 C50 C51 -0.01(17)
C15 C49 C50 C51 -179.3(3)
C49 C50 C51 C52 -0.02(16)
C49 C50 C51 C55 174.0(3)
C50 C51 C52 C53 0.02(18)
C55 C51 C52 C53 -173.6(3)
C51 C52 C53 C54 0.0
C51 C52 C53 C59 -179.2(3)
C52 C53 C54 C49 0.0(2)
C59 C53 C54 C49 179.1(4)
C50 C49 C54 C53 0.0(3)
C15 C49 C54 C53 179.3(3)
C50 C51 C55 C56 -58.9(5)
C52 C51 C55 C56 115.0(5)
C50 C51 C55 C57 63.3(6)
C52 C51 C55 C57 -122.9(5)
C50 C51 C55 C58 177.2(4)
C52 C51 C55 C58 -8.9(5)
C52 C53 C59 C61 100.0(4)
C54 C53 C59 C61 -79.2(4)
C52 C53 C59 C60 -140.6(3)
C54 C53 C59 C60 40.2(4)
C52 C53 C59 C62 -19.6(4)
C54 C53 C59 C62 161.2(3)
S1 C63 C64 C65 3.2(8)
C63 C64 C65 C66 -1.9(9)
C63 C64 C65 C20 -178.2(8)
C19 C20 C65 C66 175.7(8)
C1 C20 C65 C66 5.1(8)
C19 C20 C65 C64 -7.9(15)
C1 C20 C65 C64 -178.5(8)
C64 C65 C66 C2 177.6(6)
C20 C65 C66 C2 -5.0(8)
C64 C65 C66 S1 -0.1(8)
C20 C65 C66 S1 177.3(5)
C3 C2 C66 C65 166.0(11)
C1 C2 C66 C65 2.8(8)
C3 C2 C66 S1 -17.2(18)
C1 C2 C66 S1 179.6(6)
C2 C1 N1 C4 -2.8(8)
C20 C1 N1 C4 168.6(8)
C2 C1 N1 Zn1 -173.2(5)
C20 C1 N1 Zn1 -1.8(11)
C3 C4 N1 C1 1.3(8)
C5 C4 N1 C1 174.5(6)
C3 C4 N1 Zn1 169.7(5)
C5 C4 N1 Zn1 -17.0(11)
C7 C6 N2 C9 -6.6(9)
C5 C6 N2 C9 176.2(6)
C7 C6 N2 Zn1 -167.9(5)
C5 C6 N2 Zn1 14.9(11)
C8 C9 N2 C6 10.5(8)
C10 C9 N2 C6 -169.9(7)
C8 C9 N2 Zn1 172.9(4)
C10 C9 N2 Zn1 -7.5(9)
C10 C11 N3 C14 177.2(8)
C12 C11 N3 C14 -10.0(7)
C10 C11 N3 Zn1 15.3(12)
C12 C11 N3 Zn1 -171.9(4)
C15 C14 N3 C11 173.9(7)
C13 C14 N3 C11 6.2(7)
C15 C14 N3 Zn1 -24.0(10)
C13 C14 N3 Zn1 168.3(4)
C20 C19 N4 C16 179.4(7)
C18 C19 N4 C16 -6.9(8)
C20 C19 N4 Zn1 12.1(10)
C18 C19 N4 Zn1 -174.2(5)
C15 C16 N4 C19 -168.5(7)
C17 C16 N4 C19 9.3(8)
C15 C16 N4 Zn1 -0.4(10)
C17 C16 N4 Zn1 177.4(5)
C1 N1 Zn1 N3 -92.7(10)
C4 N1 Zn1 N3 101.4(9)
C1 N1 Zn1 N2 -172.3(6)
C4 N1 Zn1 N2 21.8(7)
C1 N1 Zn1 N4 -2.6(6)
C4 N1 Zn1 N4 -168.5(7)
C1 N1 Zn1 O1 87.3(6)
C4 N1 Zn1 O1 -78.6(8)
C11 N3 Zn1 N1 -98.9(9)
C14 N3 Zn1 N1 102.9(10)
C11 N3 Zn1 N2 -19.8(6)
C14 N3 Zn1 N2 -178.0(5)
C11 N3 Zn1 N4 170.7(6)
C14 N3 Zn1 N4 12.5(5)
C11 N3 Zn1 O1 81.1(6)
C14 N3 Zn1 O1 -77.1(5)
C6 N2 Zn1 N1 -19.6(6)
C9 N2 Zn1 N1 -177.9(5)
C6 N2 Zn1 N3 174.4(6)
C9 N2 Zn1 N3 16.2(5)
C6 N2 Zn1 N4 -97.3(12)
C9 N2 Zn1 N4 104.4(11)
C6 N2 Zn1 O1 83.1(6)
C9 N2 Zn1 O1 -75.2(5)
C19 N4 Zn1 N1 -2.4(6)
C16 N4 Zn1 N1 -168.2(5)
C19 N4 Zn1 N3 163.3(6)
C16 N4 Zn1 N3 -2.5(5)
C19 N4 Zn1 N2 74.9(12)
C16 N4 Zn1 N2 -91.0(11)
C19 N4 Zn1 O1 -105.5(6)
C16 N4 Zn1 O1 88.7(5)
C64 C63 S1 C66 -2.8(6)
C65 C66 S1 C63 1.6(6)
C2 C66 S1 C63 -175.2(8)
N1 Zn1 O1 C70 -42.0(5)
N3 Zn1 O1 C70 138.0(5)
N2 Zn1 O1 C70 -131.1(5)
N4 Zn1 O1 C70 49.0(5)
N1 Zn1 O1 C67 177.4(4)
N3 Zn1 O1 C67 -2.6(5)
N2 Zn1 O1 C67 88.4(5)
N4 Zn1 O1 C67 -91.6(5)
C70 O1 C67 C68 -25.2(7)
Zn1 O1 C67 C68 120.1(6)
O1 C67 C68 C69 10.2(8)
C67 C68 C69 C70 6.8(8)
C67 O1 C70 C69 28.7(6)
Zn1 O1 C70 C69 -118.3(5)
C68 C69 C70 O1 -23.3(8)
N1B C1B C2B C3B -6.9(9)
C20B C1B C2B C3B -175.0(6)
N1B C1B C2B C66B 171.2(6)
C20B C1B C2B C66B 3.1(8)
C66B C2B C3B C4B -177.5(12)
C1B C2B C3B C4B -1.0(7)
C2B C3B C4B N1B 9.0(8)
C2B C3B C4B C5B 178.7(7)
N1B C4B C5B C21B 175.4(6)
C3B C4B C5B C21B 6.1(10)
N1B C4B C5B C6B -6.9(9)
C3B C4B C5B C6B -176.2(6)
C4B C5B C6B N2B -2.8(11)
C21B C5B C6B N2B 175.0(7)
C4B C5B C6B C7B -179.9(7)
C21B C5B C6B C7B -2.1(9)
N2B C6B C7B C12 0.1(9)
C5B C6B C7B C12 177.5(5)
C12 C9B C10B C11B 174.9(7)
N2B C9B C10B C11B 2.8(11)
C12 C9B C10B C35B 0.6(10)
N2B C9B C10B C35B -171.6(6)
C9B C10B C11B N3B -9.4(12)
C35B C10B C11B N3B 163.8(6)
C9B C10B C11B C8 176.4(6)
C35B C10B C11B C8 -10.4(11)
C8 C13B C14B C15B 179.7(7)
C8 C13B C14B N3B 2.8(7)
C13B C14B C15B C16B -175.1(7)
N3B C14B C15B C16B 1.4(12)
C13B C14B C15B C49B 8.4(11)
N3B C14B C15B C49B -175.1(5)
C14B C15B C16B C17B -178.2(7)
C49B C15B C16B C17B -1.4(10)
C14B C15B C16B N4B 2.7(12)
C49B C15B C16B N4B 179.5(6)
C15B C16B C17B C18B -176.6(7)
N4B C16B C17B C18B 2.7(7)
C16B C17B C18B C19B 2.3(8)
C17B C18B C19B C20B 170.9(8)
C17B C18B C19B N4B -6.8(8)
C18B C19B C20B C1B 175.1(7)
N4B C19B C20B C1B -7.3(11)
C18B C19B C20B C65B 10.8(14)
N4B C19B C20B C65B -171.7(7)
N1B C1B C20B C19B 21.7(12)
C2B C1B C20B C19B -173.2(7)
N1B C1B C20B C65B -170.8(7)
C2B C1B C20B C65B -5.7(8)
C4B C5B C21B C26B -98.9(6)
C6B C5B C21B C26B 83.4(6)
C4B C5B C21B C22B 80.9(6)
C6B C5B C21B C22B -96.8(5)
C26B C21B C22B C23B 0.0(2)
C5B C21B C22B C23B -179.9(3)
C21B C22B C23B C24B 0.0(2)
C21B C22B C23B C27B -174.2(4)
C22B C23B C24B C25B 0.0(4)
C27B C23B C24B C25B 174.7(4)
C23B C24B C25B C26B 0.0(5)
C23B C24B C25B C31B 177.2(4)
C22B C21B C26B C25B 0.0(4)
C5B C21B C26B C25B 179.9(4)
C24B C25B C26B C21B 0.0(5)
C31B C25B C26B C21B -177.4(4)
C24B C23B C27B C29B -55.7(5)
C22B C23B C27B C29B 118.5(5)
C24B C23B C27B C28B -179.6(4)
C22B C23B C27B C28B -5.4(6)
C24B C23B C27B C30B 61.4(6)
C22B C23B C27B C30B -124.4(4)
C24B C25B C31B C33B 60.2(7)
C26B C25B C31B C33B -122.7(6)
C24B C25B C31B C32B -176.0(4)
C26B C25B C31B C32B 1.0(6)
C24B C25B C31B C34B -64.5(6)
C26B C25B C31B C34B 112.6(6)
C11B C10B C35B C36B -59.7(11)
C9B C10B C35B C36B 114.5(7)
C11B C10B C35B C40B 104.5(8)
C9B C10B C35B C40B -81.4(8)
C40B C35B C36B C37B 3.3(10)
C10B C35B C36B C37B 167.6(6)
C35B C36B C37B C38B -3.6(10)
C35B C36B C37B C41B -177.4(6)
C36B C37B C38B C39B 3.0(11)
C41B C37B C38B C39B 176.6(7)
C37B C38B C39B C40B -2.0(11)
C37B C38B C39B C45B 179.7(7)
C38B C39B C40B C35B 1.4(10)
C45B C39B C40B C35B 179.8(6)
C36B C35B C40B C39B -2.1(11)
C10B C35B C40B C39B -166.1(6)
C38B C37B C41B C44B 135.9(7)
C36B C37B C41B C44B -50.9(8)
C38B C37B C41B C42B -104.5(7)
C36B C37B C41B C42B 68.7(8)
C38B C37B C41B C43B 15.0(10)
C36B C37B C41B C43B -171.8(6)
C40B C39B C45B C48B -94.2(7)
C38B C39B C45B C48B 84.0(8)
C40B C39B C45B C47B 30.6(9)
C38B C39B C45B C47B -151.2(7)
C40B C39B C45B C46B 137.7(7)
C38B C39B C45B C46B -44.1(9)
C14B C15B C49B C50B 95.6(6)
C16B C15B C49B C50B -81.6(5)
C14B C15B C49B C54B -80.8(6)
C16B C15B C49B C54B 102.1(5)
C54B C49B C50B C51B -0.2(2)
C15B C49B C50B C51B -176.6(3)
C49B C50B C51B C52B 0.0
C49B C50B C51B C55B -174.5(4)
C50B C51B C52B C53B -0.23(18)
C55B C51B C52B C53B 173.4(5)
C51B C52B C53B C54B 0.6(3)
C51B C52B C53B C59B -179.7(2)
C52B C53B C54B C49B -0.8(4)
C59B C53B C54B C49B 179.4(3)
C50B C49B C54B C53B 0.6(4)
C15B C49B C54B C53B 177.0(3)
C50B C51B C55B C56B -64.6(6)
C52B C51B C55B C56B 121.4(5)
C50B C51B C55B C57B 177.8(3)
C52B C51B C55B C57B 3.8(5)
C50B C51B C55B C58B 59.5(6)
C52B C51B C55B C58B -114.5(5)
C54B C53B C59B C60B -131.0(3)
C52B C53B C59B C60B 49.3(4)
C54B C53B C59B C61B 109.4(3)
C52B C53B C59B C61B -70.3(4)
C54B C53B C59B C62B -9.8(4)
C52B C53B C59B C62B 170.5(3)
S1B C63B C64B C65B 6.9(8)
C63B C64B C65B C66B -7.0(9)
C63B C64B C65B C20B -177.9(8)
C19B C20B C65B C66B 172.4(8)
C1B C20B C65B C66B 6.1(8)
C19B C20B C65B C64B -16.4(15)
C1B C20B C65B C64B 177.4(8)
C64B C65B C66B C2B -178.2(6)
C20B C65B C66B C2B -4.4(8)
C64B C65B C66B S1B 3.9(8)
C20B C65B C66B S1B 177.7(5)
C3B C2B C66B C65B 177.3(12)
C1B C2B C66B C65B 0.9(8)
C3B C2B C66B S1B -5.5(19)
C1B C2B C66B S1B 178.0(6)
C5B C4B N1B C1B 177.8(6)
C3B C4B N1B C1B -12.3(8)
C5B C4B N1B Zn1B 25.2(10)
C3B C4B N1B Zn1B -164.9(5)
C20B C1B N1B C4B 175.7(7)
C2B C1B N1B C4B 11.4(8)
C20B C1B N1B Zn1B -26.8(11)
C2B C1B N1B Zn1B 168.9(5)
C7B C6B N2B C9B -4.3(9)
C5B C6B N2B C9B 178.6(7)
C7B C6B N2B Zn1B 174.5(5)
C5B C6B N2B Zn1B -2.6(11)
C12 C9B N2B C6B 7.1(8)
C10B C9B N2B C6B -179.5(7)
C12 C9B N2B Zn1B -171.8(4)
C10B C9B N2B Zn1B 1.6(10)
C10B C11B N3B C14B 175.5(7)
C8 C11B N3B C14B -10.1(6)
C10B C11B N3B Zn1B 10.6(11)
C8 C11B N3B Zn1B -175.0(4)
C15B C14B N3B C11B -172.5(7)
C13B C14B N3B C11B 4.8(6)
C15B C14B N3B Zn1B -8.0(9)
C13B C14B N3B Zn1B 169.4(4)
C20B C19B N4B C16B -169.3(6)
C18B C19B N4B C16B 8.7(8)
C20B C19B N4B Zn1B 3.3(10)
C18B C19B N4B Zn1B -178.8(5)
C15B C16B N4B C19B 172.6(7)
C17B C16B N4B C19B -6.7(7)
C15B C16B N4B Zn1B -0.7(9)
C17B C16B N4B Zn1B -179.9(4)
C11B N3B Zn1B N1B 82.0(13)
C14B N3B Zn1B N1B -79.1(13)
C11B N3B Zn1B N2B -4.6(6)
C14B N3B Zn1B N2B -165.7(5)
C11B N3B Zn1B N4B 168.4(6)
C14B N3B Zn1B N4B 7.3(5)
C11B N3B Zn1B O1B -103.8(6)
C14B N3B Zn1B O1B 95.1(5)
C4B N1B Zn1B N3B -111.3(12)
C1B N1B Zn1B N3B 101.2(12)
C4B N1B Zn1B N2B -24.2(7)
C1B N1B Zn1B N2B -171.8(6)
C4B N1B Zn1B N4B 162.4(7)
C1B N1B Zn1B N4B 14.9(6)
C4B N1B Zn1B O1B 74.5(7)
C1B N1B Zn1B O1B -73.0(6)
C6B N2B Zn1B N3B -179.3(7)
C9B N2B Zn1B N3B -0.7(6)
C6B N2B Zn1B N1B 11.5(7)
C9B N2B Zn1B N1B -169.8(6)
C6B N2B Zn1B N4B 81.5(19)
C9B N2B Zn1B N4B -99.8(16)
C6B N2B Zn1B O1B -85.0(7)
C9B N2B Zn1B O1B 93.7(6)
C19B N4B Zn1B N3B -175.2(6)
C16B N4B Zn1B N3B -3.6(5)
C19B N4B Zn1B N1B -6.0(6)
C16B N4B Zn1B N1B 165.6(5)
C19B N4B Zn1B N2B -75.9(19)
C16B N4B Zn1B N2B 95.8(16)
C19B N4B Zn1B O1B 90.8(6)
C16B N4B Zn1B O1B -97.5(5)
C64B C63B S1B C66B -4.1(6)
C65B C66B S1B C63B 0.0(6)
C2B C66B S1B C63B -177.1(8)
N3B Zn1B O1B C70B 135.0(4)
N1B Zn1B O1B C70B -46.1(5)
N2B Zn1B O1B C70B 42.4(4)
N4B Zn1B O1B C70B -136.0(4)
N3B Zn1B O1B C67B -99.9(4)
N1B Zn1B O1B C67B 79.0(4)
N2B Zn1B O1B C67B 167.5(4)
N4B Zn1B O1B C67B -10.9(4)
C70B O1B C67B C68B 39.7(7)
Zn1B O1B C67B C68B -95.2(6)
O1B C67B C68B C69B -26.4(8)
C67B C68B C69B C70B 4.9(8)
C67B O1B C70B C69B -35.4(6)
Zn1B O1B C70B C69B 97.2(6)
C68B C69B C70B O1B 20.6(8)
C14B C13B C8 C9 -8.4(7)
C14B C13B C8 C7 48.9(14)
C14B C13B C8 C11B -8.6(6)
N2 C9 C8 C13B 0.8(7)
C10 C9 C8 C13B -178.8(6)
N2 C9 C8 C7 -9.7(7)
C10 C9 C8 C7 170.7(7)
N2 C9 C8 C11B 22(41)
C10 C9 C8 C11B -158(42)
C6 C7 C8 C13B -119.7(17)
C6 C7 C8 C9 5.7(7)
C6 C7 C8 C11B 5.4(6)
C10B C11B C8 C13B -172.2(6)
N3B C11B C8 C13B 12.7(7)
C10B C11B C8 C9 29(41)
N3B C11B C8 C9 -146(42)
C10B C11B C8 C7 177.4(6)
N3B C11B C8 C7 2.2(6)
C14 C13 C12 C9B -0.4(7)
C14 C13 C12 C7B 31(3)
C14 C13 C12 C11 -6.4(7)
N2B C9B C12 C13 -1.4(8)
C10B C9B C12 C13 -174.3(7)
N2B C9B C12 C7B -6.7(7)
C10B C9B C12 C7B -179.6(7)
N2B C9B C12 C11 96(4)
C10B C9B C12 C11 -77(3)
C6B C7B C12 C13 -146(3)
C6B C7B C12 C9B 4.1(7)
C6B C7B C12 C11 -1.5(7)
C10 C11 C12 C13 -175.4(7)
N3 C11 C12 C13 11.2(8)
C10 C11 C12 C9B 100(4)
N3 C11 C12 C9B -74(3)
C10 C11 C12 C7B 178.4(7)
N3 C11 C12 C7B 5.0(7)
